data_7115674
loop_
_publ_author_name
'Jens P. Eussner'
'Stefanie Dehnen'

_publ_section_title
;
 Bronze, silver and gold: functionalized group 11 organotin sulfide
 clusters
;
_journal_name_full Chem.Commun.
_journal_page_first 11385
_journal_paper_doi 10.1039/C4cc05666C
_journal_volume 50
_journal_year 2014
_chemical_formula_moiety 'C60 H110 Ag10 N20 S20 Sn10, 3.5(C H2 Cl2)'
_chemical_formula_sum 'C63.5 H127 Ag10 Cl7 N20 S20 Sn10'
_chemical_formula_weight 4325.80
_chemical_name_systematic
; 
 ? 
;
_space_group_IT_number 88
_symmetry_cell_setting tetragonal
_symmetry_space_group_name_Hall '-I 4ad'
_symmetry_space_group_name_H-M 'I 41/a :2'
_atom_sites_solution_hydrogens geom
_atom_sites_solution_primary direct
_atom_sites_solution_secondary difmap
_audit_creation_method SHELXL-97
_cell_angle_alpha 90.00
_cell_angle_beta 90.00
_cell_angle_gamma 90.00
_cell_formula_units_Z 16
_cell_length_a 30.8293(3)
_cell_length_b 30.8293(3)
_cell_length_c 54.2835(7)
_cell_measurement_reflns_used 145078
_cell_measurement_temperature 100(2)
_cell_measurement_theta_max 27.22
_cell_measurement_theta_min 1.30
_cell_volume 51593.5(10)
_computing_structure_refinement 'SHELXL-97 (Sheldrick, 1997)'
_computing_structure_solution 'SHELXS-97 (Sheldrick, 1990)'
_diffrn_ambient_temperature 100(2)
_diffrn_measured_fraction_theta_full 0.999
_diffrn_measured_fraction_theta_max 0.999
_diffrn_radiation_monochromator graphite
_diffrn_radiation_source 'fine-focus sealed tube'
_diffrn_radiation_type MoK\a
_diffrn_radiation_wavelength 0.71073
_diffrn_reflns_av_R_equivalents 0.1191
_diffrn_reflns_av_sigmaI/netI 0.0633
_diffrn_reflns_limit_h_max 37
_diffrn_reflns_limit_h_min -38
_diffrn_reflns_limit_k_max 37
_diffrn_reflns_limit_k_min -31
_diffrn_reflns_limit_l_max 66
_diffrn_reflns_limit_l_min -66
_diffrn_reflns_number 135399
_diffrn_reflns_theta_full 25.00
_diffrn_reflns_theta_max 26.00
_diffrn_reflns_theta_min 1.50
_exptl_absorpt_coefficient_mu 3.885
_exptl_absorpt_correction_T_max 0.3316
_exptl_absorpt_correction_T_min 0.3174
_exptl_absorpt_correction_type gaussian
_exptl_absorpt_process_details 'Stoe XRED32 1.48 (2008)'
_exptl_crystal_colour orange
_exptl_crystal_density_diffrn 2.228
_exptl_crystal_density_method 'not measured'
_exptl_crystal_description octahedron
_exptl_crystal_F_000 32912
_exptl_crystal_size_max 0.17
_exptl_crystal_size_mid 0.14
_exptl_crystal_size_min 0.14
_refine_diff_density_max 2.771
_refine_diff_density_min -1.635
_refine_diff_density_rms 0.169
_refine_ls_extinction_method none
_refine_ls_goodness_of_fit_ref 1.003
_refine_ls_hydrogen_treatment constr
_refine_ls_matrix_type full
_refine_ls_number_parameters 1234
_refine_ls_number_reflns 25331
_refine_ls_number_restraints 11
_refine_ls_restrained_S_all 1.009
_refine_ls_R_factor_all 0.0569
_refine_ls_R_factor_gt 0.0406
_refine_ls_shift/su_max 0.003
_refine_ls_shift/su_mean 0.000
_refine_ls_structure_factor_coef Fsqd
_refine_ls_weighting_details 'calc w=1/[\s^2^(Fo^2^)+(0.0514P)^2^+0.0000P] where P=(Fo^2^+2Fc^2^)/3'
_refine_ls_weighting_scheme calc
_refine_ls_wR_factor_gt 0.0921
_refine_ls_wR_factor_ref 0.0975
_reflns_number_gt 19628
_reflns_number_total 25331
_reflns_threshold_expression >2sigma(I)
_cod_data_source_file c4cc05666c2.cif
_cod_data_source_block Compound4
_cod_original_sg_symbol_H-M 'I 41/a'
_cod_original_formula_sum 'C63.50 H127 Ag10 Cl7 N20 S20 Sn10'
_cod_database_code 7115674

loop_
_symmetry_equiv_pos_as_xyz
'x, y, z'
'-x, -y+1/2, z'
'-y+3/4, x+1/4, z+1/4'
'y+1/4, -x+1/4, z+1/4'
'x+1/2, y+1/2, z+1/2'
'-x+1/2, -y+1, z+1/2'
'-y+5/4, x+3/4, z+3/4'
'y+3/4, -x+3/4, z+3/4'
'-x, -y, -z'
'x, y-1/2, -z'
'y-3/4, -x-1/4, -z-1/4'
'-y-1/4, x-1/4, -z-1/4'
'-x+1/2, -y+1/2, -z+1/2'
'x+1/2, y, -z+1/2'
'y-1/4, -x+1/4, -z+1/4'
'-y+1/4, x+1/4, -z+1/4'

loop_
_atom_site_label
_atom_site_type_symbol
_atom_site_fract_x
_atom_site_fract_y
_atom_site_fract_z
_atom_site_U_iso_or_equiv
_atom_site_adp_type
_atom_site_occupancy
_atom_site_symmetry_multiplicity
_atom_site_calc_flag
_atom_site_refinement_flags
_atom_site_disorder_assembly
_atom_site_disorder_group
C1 C 0.0584(2) 0.6768(2) 0.47579(12) 0.0347(14) Uani 1 1 d . A .
C2 C 0.0733(3) 0.7237(2) 0.47874(14) 0.0448(17) Uani 1 1 d . . .
H2A H 0.0797 0.7360 0.4625 0.067 Uiso 1 1 calc R . .
H2B H 0.0995 0.7246 0.4890 0.067 Uiso 1 1 calc R . .
H2C H 0.0503 0.7407 0.4866 0.067 Uiso 1 1 calc R . .
C3 C 0.0492(3) 0.6559(3) 0.50102(14) 0.052(2) Uani 1 1 d . . .
H3A H 0.0416 0.6253 0.4987 0.079 Uiso 1 1 calc R . .
H3B H 0.0250 0.6711 0.5090 0.079 Uiso 1 1 calc R . .
H3C H 0.0751 0.6580 0.5114 0.079 Uiso 1 1 calc R . .
C4 C 0.0177(2) 0.6734(2) 0.45978(13) 0.0388(16) Uani 1 1 d . . .
H4A H 0.0053 0.6440 0.4617 0.047 Uiso 1 1 calc R . .
H4B H -0.0040 0.6945 0.4659 0.047 Uiso 1 1 calc R . .
C5 C 0.0252(2) 0.6817(2) 0.43279(12) 0.0344(14) Uani 1 1 d . . .
C6 C -0.0126(2) 0.6895(3) 0.41613(16) 0.0488(19) Uani 1 1 d . . .
H6A H -0.0040 0.7092 0.4028 0.073 Uiso 1 1 calc R . .
H6B H -0.0364 0.7026 0.4256 0.073 Uiso 1 1 calc R . .
H6C H -0.0223 0.6619 0.4091 0.073 Uiso 1 1 calc R . .
C7 C 0.1059(2) 0.4734(2) 0.46888(14) 0.0420(17) Uani 1 1 d . A .
C8 C 0.0803(3) 0.4614(3) 0.4460(2) 0.067(3) Uani 1 1 d . . .
H8A H 0.0996 0.4611 0.4317 0.100 Uiso 1 1 calc R . .
H8B H 0.0572 0.4827 0.4434 0.100 Uiso 1 1 calc R . .
H8C H 0.0674 0.4326 0.4482 0.100 Uiso 1 1 calc R . .
C9 C 0.0762(3) 0.4776(3) 0.49153(18) 0.060(2) Uani 1 1 d . . .
H9A H 0.0936 0.4852 0.5060 0.090 Uiso 1 1 calc R . .
H9B H 0.0615 0.4499 0.4945 0.090 Uiso 1 1 calc R . .
H9C H 0.0545 0.5002 0.4886 0.090 Uiso 1 1 calc R . .
C10 C 0.1421(2) 0.4396(2) 0.47347(14) 0.0407(16) Uani 1 1 d . . .
H10A H 0.1289 0.4132 0.4807 0.049 Uiso 1 1 calc R . .
H10B H 0.1549 0.4314 0.4574 0.049 Uiso 1 1 calc R . .
C11 C 0.1785(2) 0.4551(2) 0.49049(11) 0.0314(14) Uani 1 1 d . . .
C12 C 0.2082(2) 0.4222(2) 0.50114(12) 0.0345(14) Uani 1 1 d . . .
H12A H 0.2096 0.4260 0.5191 0.052 Uiso 1 1 calc R . .
H12B H 0.2373 0.4259 0.4941 0.052 Uiso 1 1 calc R . .
H12C H 0.1974 0.3931 0.4973 0.052 Uiso 1 1 calc R . .
C13 C 0.2196(2) 0.69965(19) 0.33876(11) 0.0289(13) Uani 1 1 d . A .
C14 C 0.1951(2) 0.7102(2) 0.31530(12) 0.0407(16) Uani 1 1 d . . .
H14A H 0.2069 0.6931 0.3016 0.061 Uiso 1 1 calc R . .
H14B H 0.1981 0.7412 0.3116 0.061 Uiso 1 1 calc R . .
H14C H 0.1643 0.7032 0.3175 0.061 Uiso 1 1 calc R . .
C15 C 0.2029(2) 0.7256(2) 0.36064(13) 0.0380(16) Uani 1 1 d . . .
H15A H 0.2182 0.7166 0.3756 0.057 Uiso 1 1 calc R . .
H15B H 0.1717 0.7203 0.3627 0.057 Uiso 1 1 calc R . .
H15C H 0.2078 0.7566 0.3577 0.057 Uiso 1 1 calc R . .
C16 C 0.2683(2) 0.7073(2) 0.33556(12) 0.0335(14) Uani 1 1 d . . .
H16A H 0.2727 0.7366 0.3286 0.040 Uiso 1 1 calc R . .
H16B H 0.2822 0.7066 0.3520 0.040 Uiso 1 1 calc R . .
C17 C 0.2909(2) 0.6749(2) 0.31923(12) 0.0339(14) Uani 1 1 d . . .
C18 C 0.3321(2) 0.6868(2) 0.30633(13) 0.0422(17) Uani 1 1 d . . .
H18A H 0.3288 0.6821 0.2886 0.063 Uiso 1 1 calc R . .
H18B H 0.3559 0.6688 0.3126 0.063 Uiso 1 1 calc R . .
H18C H 0.3388 0.7175 0.3094 0.063 Uiso 1 1 calc R . .
C19 C 0.0605(2) 0.5707(2) 0.31955(11) 0.0317(14) Uani 1 1 d . A .
C20 C 0.0652(3) 0.5920(3) 0.29441(13) 0.0439(17) Uani 1 1 d . . .
H20A H 0.0843 0.5744 0.2840 0.066 Uiso 1 1 calc R . .
H20B H 0.0778 0.6210 0.2964 0.066 Uiso 1 1 calc R . .
H20C H 0.0366 0.5944 0.2866 0.066 Uiso 1 1 calc R . .
C21 C 0.0321(2) 0.5974(3) 0.33665(13) 0.0406(16) Uani 1 1 d . . .
H21A H 0.0323 0.5844 0.3531 0.061 Uiso 1 1 calc R . .
H21B H 0.0023 0.5979 0.3303 0.061 Uiso 1 1 calc R . .
H21C H 0.0433 0.6271 0.3376 0.061 Uiso 1 1 calc R . .
C22 C 0.0438(2) 0.5240(2) 0.31674(12) 0.0336(14) Uani 1 1 d . . .
H22A H 0.0323 0.5142 0.3328 0.040 Uiso 1 1 calc R . .
H22B H 0.0193 0.5241 0.3049 0.040 Uiso 1 1 calc R . .
C23 C 0.0766(2) 0.4917(2) 0.30818(10) 0.0296(13) Uani 1 1 d . . .
C24 C 0.0632(2) 0.4457(2) 0.30394(13) 0.0404(16) Uani 1 1 d . . .
H24A H 0.0736 0.4361 0.2878 0.061 Uiso 1 1 calc R . .
H24B H 0.0315 0.4436 0.3045 0.061 Uiso 1 1 calc R . .
H24C H 0.0757 0.4272 0.3168 0.061 Uiso 1 1 calc R . .
C25 C 0.2886(3) 0.3569(2) 0.37694(13) 0.0415(17) Uani 1 1 d . A .
C26 C 0.3306(3) 0.3572(3) 0.36209(14) 0.052(2) Uani 1 1 d . . .
H26A H 0.3554 0.3583 0.3734 0.077 Uiso 1 1 calc R . .
H26B H 0.3311 0.3827 0.3513 0.077 Uiso 1 1 calc R . .
H26C H 0.3323 0.3309 0.3521 0.077 Uiso 1 1 calc R . .
C27 C 0.2863(3) 0.3171(2) 0.39335(16) 0.051(2) Uani 1 1 d . . .
H27A H 0.2589 0.3172 0.4025 0.076 Uiso 1 1 calc R . .
H27B H 0.3106 0.3176 0.4050 0.076 Uiso 1 1 calc R . .
H27C H 0.2881 0.2909 0.3832 0.076 Uiso 1 1 calc R . .
C28 C 0.2483(3) 0.3594(2) 0.36038(15) 0.0495(19) Uani 1 1 d . . .
H28A H 0.2556 0.3775 0.3459 0.059 Uiso 1 1 calc R . .
H28B H 0.2420 0.3298 0.3542 0.059 Uiso 1 1 calc R . .
C29 C 0.2076(3) 0.3770(2) 0.37146(14) 0.0459(18) Uani 1 1 d . . .
C30 C 0.1654(3) 0.3713(3) 0.3581(2) 0.071(3) Uani 1 1 d . . .
H30A H 0.1444 0.3572 0.3691 0.107 Uiso 1 1 calc R . .
H30B H 0.1699 0.3533 0.3435 0.107 Uiso 1 1 calc R . .
H30C H 0.1542 0.3998 0.3531 0.107 Uiso 1 1 calc R . .
C31 C 0.4036(3) 0.7646(2) 0.38297(13) 0.0463(18) Uani 1 1 d . . .
C32A C 0.4212(6) 0.7531(5) 0.3588(3) 0.063(5) Uani 0.580(13) 1 d P A 1
H32A H 0.3981 0.7408 0.3486 0.095 Uiso 0.580(13) 1 calc PR A 1
H32B H 0.4444 0.7317 0.3609 0.095 Uiso 0.580(13) 1 calc PR A 1
H32C H 0.4329 0.7792 0.3509 0.095 Uiso 0.580(13) 1 calc PR A 1
C33A C 0.3564(5) 0.7893(5) 0.3775(3) 0.054(4) Uani 0.580(13) 1 d P A 1
H33A H 0.3614 0.8153 0.3675 0.081 Uiso 0.580(13) 1 calc PR A 1
H33B H 0.3430 0.7976 0.3932 0.081 Uiso 0.580(13) 1 calc PR A 1
H33C H 0.3371 0.7695 0.3686 0.081 Uiso 0.580(13) 1 calc PR A 1
C34A C 0.4305(5) 0.7960(4) 0.3971(2) 0.041(3) Uani 0.580(13) 1 d P A 1
H34A H 0.4271 0.8251 0.3897 0.049 Uiso 0.580(13) 1 calc PR A 1
H34B H 0.4614 0.7877 0.3955 0.049 Uiso 0.580(13) 1 calc PR A 1
C32B C 0.4561(6) 0.7552(5) 0.3776(3) 0.041(5) Uani 0.420(13) 1 d P A 2
H32D H 0.4590 0.7298 0.3669 0.062 Uiso 0.420(13) 1 calc PR A 2
H32E H 0.4709 0.7496 0.3933 0.062 Uiso 0.420(13) 1 calc PR A 2
H32F H 0.4690 0.7805 0.3696 0.062 Uiso 0.420(13) 1 calc PR A 2
C33B C 0.3808(6) 0.7666(6) 0.3606(3) 0.039(4) Uani 0.420(13) 1 d P A 2
H33D H 0.3916 0.7909 0.3508 0.059 Uiso 0.420(13) 1 calc PR A 2
H33E H 0.3498 0.7706 0.3640 0.059 Uiso 0.420(13) 1 calc PR A 2
H33F H 0.3850 0.7395 0.3515 0.059 Uiso 0.420(13) 1 calc PR A 2
C34B C 0.4039(8) 0.8045(6) 0.3992(3) 0.037(4) Uani 0.420(13) 1 d P A 2
H34C H 0.4226 0.8265 0.3913 0.045 Uiso 0.420(13) 1 calc PR A 2
H34D H 0.3740 0.8163 0.3996 0.045 Uiso 0.420(13) 1 calc PR A 2
C35 C 0.4188(2) 0.7989(2) 0.42521(13) 0.0384(15) Uani 1 1 d . . .
C36 C 0.4344(3) 0.8368(3) 0.44000(15) 0.056(2) Uani 1 1 d . A .
H36A H 0.4121 0.8449 0.4520 0.084 Uiso 1 1 calc R . .
H36B H 0.4400 0.8613 0.4290 0.084 Uiso 1 1 calc R . .
H36C H 0.4611 0.8289 0.4487 0.084 Uiso 1 1 calc R . .
C37 C 0.4649(2) 0.5607(2) 0.39223(13) 0.0368(15) Uani 1 1 d . . .
C38 C 0.4921(3) 0.5803(3) 0.37137(16) 0.052(2) Uani 1 1 d . . .
H38A H 0.4753 0.5802 0.3561 0.079 Uiso 1 1 calc R . .
H38B H 0.5186 0.5631 0.3691 0.079 Uiso 1 1 calc R . .
H38C H 0.5000 0.6102 0.3756 0.079 Uiso 1 1 calc R . .
C39 C 0.4913(2) 0.5588(3) 0.41631(16) 0.0483(19) Uani 1 1 d . . .
H39A H 0.4724 0.5499 0.4299 0.072 Uiso 1 1 calc R . .
H39B H 0.5034 0.5876 0.4198 0.072 Uiso 1 1 calc R . .
H39C H 0.5150 0.5379 0.4145 0.072 Uiso 1 1 calc R . .
C40 C 0.4481(2) 0.5157(2) 0.38566(14) 0.0405(16) Uani 1 1 d . . .
H40A H 0.4721 0.4990 0.3781 0.049 Uiso 1 1 calc R . .
H40B H 0.4397 0.5007 0.4011 0.049 Uiso 1 1 calc R . .
C41 C 0.4099(2) 0.5148(2) 0.36833(12) 0.0347(14) Uani 1 1 d . . .
C42 C 0.3989(3) 0.4744(2) 0.35443(14) 0.0448(17) Uani 1 1 d . . .
H42A H 0.3954 0.4813 0.3369 0.067 Uiso 1 1 calc R . .
H42B H 0.3718 0.4622 0.3608 0.067 Uiso 1 1 calc R . .
H42C H 0.4223 0.4532 0.3564 0.067 Uiso 1 1 calc R . .
C43 C 0.2676(2) 0.7147(2) 0.51831(12) 0.0300(13) Uani 1 1 d . . .
C44 C 0.2733(2) 0.7421(2) 0.49532(12) 0.0345(14) Uani 1 1 d . . .
H44A H 0.2635 0.7257 0.4809 0.052 Uiso 1 1 calc R . .
H44B H 0.3040 0.7496 0.4934 0.052 Uiso 1 1 calc R . .
H44C H 0.2561 0.7687 0.4969 0.052 Uiso 1 1 calc R . .
C45 C 0.2862(2) 0.7376(2) 0.54083(12) 0.0407(16) Uani 1 1 d . . .
H45A H 0.2828 0.7190 0.5553 0.061 Uiso 1 1 calc R . .
H45B H 0.2707 0.7650 0.5435 0.061 Uiso 1 1 calc R . .
H45C H 0.3171 0.7435 0.5381 0.061 Uiso 1 1 calc R . .
C46 C 0.2195(2) 0.7038(2) 0.52271(13) 0.0357(15) Uani 1 1 d . . .
H46A H 0.2058 0.7287 0.5312 0.043 Uiso 1 1 calc R . .
H46B H 0.2052 0.7006 0.5065 0.043 Uiso 1 1 calc R . .
C47 C 0.2108(2) 0.6637(2) 0.53746(11) 0.0311(13) Uani 1 1 d . . .
C48 C 0.1670(2) 0.6580(2) 0.54864(13) 0.0385(15) Uani 1 1 d . . .
H48A H 0.1697 0.6427 0.5644 0.058 Uiso 1 1 calc R . .
H48B H 0.1486 0.6412 0.5375 0.058 Uiso 1 1 calc R . .
H48C H 0.1539 0.6866 0.5514 0.058 Uiso 1 1 calc R . .
C49 C 0.4590(2) 0.6770(2) 0.53769(13) 0.0359(15) Uani 1 1 d . . .
C50 C 0.4942(2) 0.6780(3) 0.51788(15) 0.0470(18) Uani 1 1 d . . .
H50A H 0.5070 0.6490 0.5162 0.070 Uiso 1 1 calc R . .
H50B H 0.5167 0.6988 0.5226 0.070 Uiso 1 1 calc R . .
H50C H 0.4813 0.6867 0.5021 0.070 Uiso 1 1 calc R . .
C51 C 0.4391(3) 0.7219(2) 0.54104(15) 0.0462(18) Uani 1 1 d . . .
H51A H 0.4132 0.7196 0.5514 0.069 Uiso 1 1 calc R . .
H51B H 0.4310 0.7337 0.5249 0.069 Uiso 1 1 calc R . .
H51C H 0.4603 0.7411 0.5489 0.069 Uiso 1 1 calc R . .
C52 C 0.4772(3) 0.6613(2) 0.56239(13) 0.0432(17) Uani 1 1 d . . .
H52A H 0.5059 0.6750 0.5649 0.052 Uiso 1 1 calc R . .
H52B H 0.4578 0.6716 0.5757 0.052 Uiso 1 1 calc R . .
C53 C 0.4823(2) 0.6131(2) 0.56497(11) 0.0331(14) Uani 1 1 d . . .
C54 C 0.5153(2) 0.5954(2) 0.58223(13) 0.0396(16) Uani 1 1 d . . .
H54A H 0.5029 0.5710 0.5914 0.059 Uiso 1 1 calc R . .
H54B H 0.5243 0.6181 0.5938 0.059 Uiso 1 1 calc R . .
H54C H 0.5406 0.5854 0.5729 0.059 Uiso 1 1 calc R . .
C55 C 0.3638(2) 0.3694(2) 0.47666(12) 0.0346(15) Uani 1 1 d . . .
C56 C 0.3885(3) 0.3399(2) 0.45860(14) 0.0438(17) Uani 1 1 d . . .
H56A H 0.4117 0.3565 0.4507 0.066 Uiso 1 1 calc R . .
H56B H 0.3684 0.3291 0.4460 0.066 Uiso 1 1 calc R . .
H56C H 0.4010 0.3154 0.4676 0.066 Uiso 1 1 calc R . .
C57 C 0.3266(2) 0.3449(2) 0.48869(14) 0.0412(16) Uani 1 1 d . . .
H57A H 0.3114 0.3641 0.5002 0.062 Uiso 1 1 calc R . .
H57B H 0.3381 0.3199 0.4977 0.062 Uiso 1 1 calc R . .
H57C H 0.3064 0.3349 0.4760 0.062 Uiso 1 1 calc R . .
C58 C 0.3943(2) 0.3884(2) 0.49580(12) 0.0367(15) Uani 1 1 d . . .
H58A H 0.3767 0.3973 0.5102 0.044 Uiso 1 1 calc R . .
H58B H 0.4140 0.3650 0.5014 0.044 Uiso 1 1 calc R . .
C59 C 0.4217(2) 0.4265(2) 0.48822(12) 0.0358(15) Uani 1 1 d . . .
C60 C 0.4563(2) 0.4436(3) 0.50508(14) 0.0469(18) Uani 1 1 d . . .
H60A H 0.4527 0.4750 0.5070 0.070 Uiso 1 1 calc R . .
H60B H 0.4849 0.4374 0.4980 0.070 Uiso 1 1 calc R . .
H60C H 0.4538 0.4295 0.5212 0.070 Uiso 1 1 calc R . .
N1 N 0.06433(19) 0.67980(18) 0.42552(10) 0.0371(13) Uani 1 1 d . A .
N2 N 0.0739(2) 0.6870(2) 0.40045(11) 0.0487(16) Uani 1 1 d . . .
N3 N 0.18129(16) 0.49608(17) 0.49340(9) 0.0291(11) Uani 1 1 d . A .
N4 N 0.21324(18) 0.51249(19) 0.50927(10) 0.0356(12) Uani 1 1 d . . .
N5 N 0.27425(16) 0.63724(16) 0.31823(9) 0.0270(11) Uani 1 1 d . A .
N6 N 0.29376(18) 0.60314(18) 0.30498(10) 0.0366(13) Uani 1 1 d . . .
N7 N 0.11639(17) 0.50407(18) 0.30743(9) 0.0312(11) Uani 1 1 d . A .
N8 N 0.14886(18) 0.4737(2) 0.30139(11) 0.0402(13) Uani 1 1 d . . .
N9 N 0.21140(19) 0.39819(19) 0.39101(11) 0.0408(14) Uani 1 1 d . A .
N10 N 0.17458(18) 0.4169(2) 0.40225(12) 0.0433(14) Uani 1 1 d . . .
N11 N 0.4052(2) 0.76446(19) 0.43477(10) 0.0407(14) Uani 1 1 d . A .
N12B N 0.3944(5) 0.7660(4) 0.45982(19) 0.038(3) Uani 0.580(13) 1 d P A 1
N12A N 0.4197(7) 0.7561(5) 0.4615(3) 0.038(4) Uani 0.420(13) 1 d P A 2
N13 N 0.38626(18) 0.54921(17) 0.36758(9) 0.0305(11) Uani 1 1 d . . .
N14 N 0.34960(18) 0.55067(17) 0.35238(9) 0.0320(12) Uani 1 1 d . . .
N15 N 0.24055(17) 0.63521(17) 0.53791(9) 0.0292(11) Uani 1 1 d . . .
N16 N 0.23416(19) 0.59402(17) 0.54793(10) 0.0361(12) Uani 1 1 d . . .
N17 N 0.45604(18) 0.59004(17) 0.55225(10) 0.0347(12) Uani 1 1 d . . .
N18 N 0.4589(2) 0.54394(19) 0.55421(11) 0.0412(14) Uani 1 1 d . . .
N19 N 0.41201(16) 0.44448(17) 0.46721(10) 0.0298(11) Uani 1 1 d . . .
N20 N 0.43552(18) 0.48114(19) 0.45907(11) 0.0375(13) Uani 1 1 d . . .
S1 S 0.08292(5) 0.57495(5) 0.43718(3) 0.0301(3) Uani 1 1 d . A .
S2 S 0.17302(5) 0.67128(5) 0.43872(3) 0.0320(3) Uani 1 1 d . A .
S3 S 0.14371(5) 0.59603(5) 0.49064(3) 0.0301(3) Uani 1 1 d . A .
S4 S 0.13513(5) 0.62818(5) 0.36314(3) 0.0313(3) Uani 1 1 d . A .
S5 S 0.12715(5) 0.50660(5) 0.36640(3) 0.0329(3) Uani 1 1 d . A .
S6 S 0.18911(5) 0.58033(5) 0.31296(3) 0.0318(3) Uani 1 1 d . A .
S7 S 0.26352(5) 0.40165(6) 0.44248(3) 0.0337(3) Uani 1 1 d . A .
S8 S 0.19480(5) 0.53159(6) 0.43232(3) 0.0339(4) Uani 1 1 d . A .
S9 S 0.25065(5) 0.59257(5) 0.37601(3) 0.0280(3) Uani 1 1 d . A .
S10 S 0.27419(5) 0.48159(5) 0.38023(3) 0.0308(3) Uani 1 1 d . A .
S11 S 0.44154(5) 0.66324(6) 0.42309(3) 0.0343(4) Uani 1 1 d . . .
S12 S 0.31525(5) 0.70443(5) 0.42455(3) 0.0315(3) Uani 1 1 d . . .
S13 S 0.37424(5) 0.65347(5) 0.37112(3) 0.0309(3) Uani 1 1 d . . .
S14 S 0.37153(5) 0.68079(5) 0.49476(3) 0.0330(3) Uani 1 1 d . . .
S15 S 0.42965(5) 0.57673(6) 0.49542(3) 0.0348(4) Uani 1 1 d . . .
S16 S 0.34471(5) 0.62123(5) 0.54823(3) 0.0309(3) Uani 1 1 d . . .
S17 S 0.36283(5) 0.42962(5) 0.41343(3) 0.0302(3) Uani 1 1 d . A .
S18 S 0.36311(5) 0.57107(5) 0.42958(3) 0.0330(3) Uani 1 1 d . . .
S19 S 0.28297(5) 0.59798(5) 0.48574(3) 0.0272(3) Uani 1 1 d . . .
S20 S 0.31561(5) 0.48502(5) 0.47909(3) 0.0296(3) Uani 1 1 d . . .
Ag1 Ag 0.222631(16) 0.629303(16) 0.464187(9) 0.03286(11) Uani 1 1 d . A .
Ag2 Ag 0.202164(17) 0.61049(2) 0.412470(9) 0.04154(13) Uani 1 1 d . . .
Ag3 Ag 0.120089(17) 0.56766(2) 0.397407(9) 0.04140(13) Uani 1 1 d . A .
Ag4 Ag 0.202262(17) 0.516433(18) 0.379695(10) 0.04122(13) Uani 1 1 d . . .
Ag5 Ag 0.258326(15) 0.506957(17) 0.452405(9) 0.03226(11) Uani 1 1 d . A .
Ag6 Ag 0.317769(17) 0.635356(18) 0.448900(9) 0.03685(12) Uani 1 1 d . A .
Ag7 Ag 0.288349(16) 0.648324(16) 0.397673(9) 0.03117(11) Uani 1 1 d . A .
Ag8 Ag 0.411804(18) 0.63245(2) 0.461869(10) 0.04288(13) Uani 1 1 d . A .
Ag9 Ag 0.357996(16) 0.553046(17) 0.481255(9) 0.03526(11) Uani 1 1 d . A .
Ag10 Ag 0.314431(16) 0.523806(16) 0.409108(9) 0.03318(11) Uani 1 1 d . A .
Sn1 Sn 0.108979(13) 0.640816(14) 0.456339(8) 0.02831(9) Uani 1 1 d . . .
Sn2 Sn 0.139780(13) 0.534508(14) 0.463508(8) 0.02780(9) Uani 1 1 d . . .
Sn3 Sn 0.210439(13) 0.630377(13) 0.345031(7) 0.02506(9) Uani 1 1 d . . .
Sn4 Sn 0.124245(13) 0.563064(14) 0.335899(7) 0.02626(9) Uani 1 1 d . . .
Sn5 Sn 0.285358(14) 0.413742(13) 0.400634(8) 0.02752(9) Uani 1 1 d . . .
Sn6 Sn 0.385040(14) 0.708831(14) 0.405509(8) 0.03006(10) Uani 1 1 d . A .
Sn7 Sn 0.407473(13) 0.600789(14) 0.397407(8) 0.02819(9) Uani 1 1 d . A .
Sn8 Sn 0.302868(13) 0.653563(13) 0.514533(7) 0.02579(9) Uani 1 1 d . A .
Sn9 Sn 0.410549(13) 0.631540(14) 0.524510(8) 0.02836(9) Uani 1 1 d . A .
Sn10 Sn 0.338498(13) 0.423767(13) 0.455231(7) 0.02593(9) Uani 1 1 d . A .
C61 C 0.3229(4) 0.5013(3) 0.54235(16) 0.074(3) Uani 1 1 d . . .
H61A H 0.3317 0.5308 0.5370 0.089 Uiso 1 1 calc R . .
H61B H 0.3039 0.4890 0.5294 0.089 Uiso 1 1 calc R . .
Cl1 Cl 0.36985(8) 0.46861(11) 0.54500(5) 0.0814(8) Uani 1 1 d . . .
Cl2 Cl 0.29392(7) 0.50543(7) 0.56928(4) 0.0558(5) Uani 1 1 d . . .
C62 C 0.1613(4) 0.3332(5) 0.44466(19) 0.135(7) Uani 1 1 d D . .
H62A H 0.1895 0.3241 0.4376 0.162 Uiso 0.607(10) 1 calc PR B 1
H62B H 0.1615 0.3653 0.4452 0.162 Uiso 0.607(10) 1 calc PR B 1
H62C H 0.1344 0.3494 0.4407 0.162 Uiso 0.393(10) 1 calc PR B 2
H62D H 0.1863 0.3531 0.4426 0.162 Uiso 0.393(10) 1 calc PR B 2
Cl3 Cl 0.15926(18) 0.31530(11) 0.47379(9) 0.1394(17) Uani 1 1 d D B .
Cl4A Cl 0.1204(3) 0.3173(3) 0.42385(14) 0.151(4) Uani 0.607(10) 1 d PD B 1
Cl4B Cl 0.1660(3) 0.2948(2) 0.42762(12) 0.090(4) Uani 0.393(10) 1 d PD B 2
C63 C 0.0348(3) 0.7414(2) 0.55101(12) 0.186(3) Uiso 0.50 1 d PRD B -1
H63A H 0.0403 0.7728 0.5533 0.223 Uiso 0.50 1 calc PR B -1
H63B H 0.0459 0.7340 0.5344 0.223 Uiso 0.50 1 calc PR B -1
Cl5 Cl 0.0690(4) 0.7146(4) 0.5720(2) 0.186(3) Uiso 0.50 1 d PD B -1
Cl6 Cl -0.0167(3) 0.7362(4) 0.5496(2) 0.186(3) Uiso 0.50 1 d PD B -1
C64A C 0.4346(9) 0.3592(15) 0.3591(13) 0.310(4) Uiso 0.50 1 d PD C 2
C64B C 0.4947(13) 0.3256(11) 0.3594(13) 0.310(4) Uiso 0.50 1 d PD C -2
Cl7 Cl 0.4842(4) 0.3810(4) 0.3498(2) 0.310(4) Uiso 1 1 d D C -2
Cl8 Cl 0.4457(4) 0.3098(4) 0.3753(2) 0.310(4) Uiso 1 1 d D C -2

loop_
_atom_site_aniso_label
_atom_site_aniso_U_11
_atom_site_aniso_U_22
_atom_site_aniso_U_33
_atom_site_aniso_U_23
_atom_site_aniso_U_13
_atom_site_aniso_U_12
C1 0.036(4) 0.035(4) 0.034(3) 0.000(3) 0.005(3) 0.013(3)
C2 0.047(4) 0.043(4) 0.045(4) -0.003(3) -0.008(3) 0.013(3)
C3 0.056(5) 0.057(5) 0.044(4) 0.012(4) 0.014(4) 0.027(4)
C4 0.031(4) 0.039(4) 0.046(4) 0.002(3) 0.007(3) 0.008(3)
C5 0.029(3) 0.032(3) 0.042(3) -0.004(3) -0.004(3) 0.006(3)
C6 0.039(4) 0.040(4) 0.067(5) 0.001(4) -0.012(4) 0.005(3)
C7 0.030(4) 0.032(4) 0.064(4) 0.012(3) -0.012(3) -0.008(3)
C8 0.051(5) 0.039(5) 0.111(8) 0.007(5) -0.035(5) -0.011(4)
C9 0.036(4) 0.052(5) 0.093(6) 0.025(5) 0.013(4) -0.005(4)
C10 0.036(4) 0.027(3) 0.060(4) 0.011(3) -0.013(3) -0.003(3)
C11 0.025(3) 0.035(4) 0.034(3) 0.010(3) 0.000(3) 0.004(3)
C12 0.038(4) 0.031(3) 0.034(3) 0.005(3) 0.003(3) 0.006(3)
C13 0.036(3) 0.018(3) 0.033(3) -0.001(2) 0.004(3) 0.005(3)
C14 0.047(4) 0.036(4) 0.040(4) 0.006(3) -0.003(3) 0.011(3)
C15 0.048(4) 0.022(3) 0.044(4) -0.010(3) 0.009(3) 0.005(3)
C16 0.044(4) 0.018(3) 0.039(3) 0.003(3) 0.004(3) -0.003(3)
C17 0.034(4) 0.034(4) 0.034(3) 0.006(3) 0.004(3) -0.001(3)
C18 0.045(4) 0.036(4) 0.045(4) 0.001(3) 0.011(3) -0.015(3)
C19 0.022(3) 0.039(4) 0.034(3) 0.001(3) -0.001(3) 0.006(3)
C20 0.047(4) 0.045(4) 0.040(4) 0.009(3) -0.008(3) 0.009(3)
C21 0.026(3) 0.050(4) 0.046(4) -0.007(3) -0.001(3) 0.002(3)
C22 0.019(3) 0.043(4) 0.038(3) -0.005(3) 0.000(3) 0.004(3)
C23 0.031(3) 0.041(4) 0.018(3) 0.000(2) -0.002(2) -0.004(3)
C24 0.035(4) 0.041(4) 0.045(4) -0.008(3) 0.006(3) -0.001(3)
C25 0.054(5) 0.023(3) 0.048(4) -0.006(3) -0.012(3) 0.002(3)
C26 0.063(5) 0.046(5) 0.046(4) -0.017(3) 0.006(4) 0.003(4)
C27 0.054(5) 0.025(4) 0.074(5) 0.001(4) -0.007(4) -0.004(3)
C28 0.058(5) 0.031(4) 0.060(5) -0.012(3) -0.017(4) -0.008(4)
C29 0.045(4) 0.035(4) 0.058(4) 0.000(3) -0.019(4) -0.007(3)
C30 0.060(6) 0.063(6) 0.090(7) -0.011(5) -0.035(5) -0.009(5)
C31 0.060(5) 0.036(4) 0.043(4) 0.007(3) 0.012(4) -0.013(4)
C32A 0.111(15) 0.033(7) 0.045(7) 0.004(6) 0.025(8) -0.027(8)
C33A 0.062(9) 0.042(8) 0.057(8) 0.018(6) -0.019(7) -0.004(7)
C34A 0.041(8) 0.024(6) 0.056(8) 0.011(5) 0.006(7) -0.004(6)
C32B 0.043(10) 0.030(9) 0.050(10) -0.007(7) 0.020(8) -0.014(7)
C33B 0.041(10) 0.034(9) 0.044(9) -0.001(7) 0.003(8) 0.003(8)
C34B 0.046(12) 0.037(10) 0.029(8) 0.008(7) 0.005(8) 0.012(9)
C35 0.039(4) 0.028(3) 0.047(4) -0.001(3) 0.003(3) -0.006(3)
C36 0.083(6) 0.036(4) 0.048(4) 0.002(3) -0.005(4) -0.025(4)
C37 0.026(3) 0.031(4) 0.054(4) 0.001(3) 0.004(3) 0.004(3)
C38 0.035(4) 0.055(5) 0.067(5) 0.009(4) 0.011(4) 0.007(4)
C39 0.027(4) 0.043(4) 0.075(5) 0.005(4) -0.001(3) 0.004(3)
C40 0.031(4) 0.035(4) 0.056(4) 0.006(3) -0.003(3) 0.014(3)
C41 0.036(4) 0.030(3) 0.039(3) 0.001(3) 0.013(3) 0.002(3)
C42 0.055(5) 0.033(4) 0.046(4) -0.004(3) 0.002(3) 0.009(3)
C43 0.026(3) 0.023(3) 0.041(3) -0.001(3) -0.002(3) 0.000(3)
C44 0.039(4) 0.026(3) 0.038(3) 0.004(3) -0.003(3) -0.001(3)
C45 0.047(4) 0.034(4) 0.041(4) -0.001(3) -0.006(3) -0.004(3)
C46 0.035(4) 0.029(3) 0.042(3) 0.005(3) -0.002(3) 0.007(3)
C47 0.026(3) 0.036(4) 0.031(3) -0.005(3) -0.001(2) 0.004(3)
C48 0.026(3) 0.040(4) 0.050(4) 0.004(3) 0.004(3) 0.004(3)
C49 0.026(3) 0.025(3) 0.057(4) -0.005(3) -0.010(3) -0.006(3)
C50 0.035(4) 0.042(4) 0.064(5) 0.002(4) -0.002(3) -0.016(3)
C51 0.042(4) 0.031(4) 0.066(5) -0.002(3) -0.009(4) -0.003(3)
C52 0.043(4) 0.041(4) 0.046(4) -0.006(3) -0.010(3) -0.004(3)
C53 0.029(3) 0.042(4) 0.028(3) -0.002(3) -0.005(3) 0.004(3)
C54 0.032(4) 0.045(4) 0.042(4) 0.003(3) -0.006(3) 0.010(3)
C55 0.040(4) 0.025(3) 0.039(3) 0.011(3) 0.000(3) 0.008(3)
C56 0.049(4) 0.034(4) 0.048(4) -0.001(3) 0.004(3) 0.013(3)
C57 0.045(4) 0.027(3) 0.051(4) 0.016(3) 0.004(3) 0.000(3)
C58 0.037(4) 0.039(4) 0.035(3) 0.012(3) -0.005(3) 0.006(3)
C59 0.028(3) 0.036(4) 0.044(4) 0.001(3) -0.003(3) 0.007(3)
C60 0.034(4) 0.058(5) 0.049(4) 0.007(4) -0.013(3) 0.005(4)
N1 0.042(3) 0.033(3) 0.036(3) 0.003(2) 0.001(2) 0.010(3)
N2 0.066(4) 0.043(4) 0.037(3) 0.011(3) 0.015(3) 0.019(3)
N3 0.024(3) 0.029(3) 0.035(3) 0.009(2) 0.003(2) -0.001(2)
N4 0.032(3) 0.037(3) 0.038(3) 0.006(2) -0.004(2) -0.006(2)
N5 0.027(3) 0.025(3) 0.030(2) 0.001(2) 0.003(2) -0.001(2)
N6 0.034(3) 0.033(3) 0.043(3) -0.007(2) 0.010(2) 0.006(2)
N7 0.026(3) 0.034(3) 0.034(3) -0.001(2) 0.003(2) 0.002(2)
N8 0.028(3) 0.042(3) 0.051(3) -0.004(3) 0.009(3) 0.007(3)
N9 0.036(3) 0.030(3) 0.057(4) 0.005(3) -0.007(3) -0.005(3)
N10 0.025(3) 0.036(3) 0.069(4) 0.009(3) -0.003(3) -0.004(3)
N11 0.047(4) 0.036(3) 0.040(3) -0.003(3) 0.005(3) -0.017(3)
N12B 0.041(7) 0.037(6) 0.036(5) 0.007(4) -0.002(5) -0.008(6)
N12A 0.040(10) 0.042(9) 0.032(7) 0.012(6) -0.008(7) -0.003(8)
N13 0.032(3) 0.027(3) 0.032(3) 0.001(2) 0.006(2) 0.000(2)
N14 0.035(3) 0.030(3) 0.030(3) 0.000(2) -0.004(2) 0.004(2)
N15 0.028(3) 0.031(3) 0.029(2) 0.004(2) 0.003(2) 0.001(2)
N16 0.040(3) 0.026(3) 0.043(3) 0.009(2) 0.003(2) -0.005(2)
N17 0.033(3) 0.027(3) 0.044(3) 0.006(2) -0.006(2) 0.000(2)
N18 0.044(4) 0.030(3) 0.049(3) 0.009(3) 0.000(3) 0.001(3)
N19 0.020(3) 0.030(3) 0.039(3) 0.005(2) 0.001(2) 0.003(2)
N20 0.027(3) 0.033(3) 0.052(3) 0.006(3) 0.001(2) -0.006(2)
S1 0.0216(7) 0.0335(8) 0.0353(8) 0.0032(6) -0.0026(6) 0.0021(6)
S2 0.0277(8) 0.0293(8) 0.0389(8) 0.0085(6) -0.0022(6) 0.0000(6)
S3 0.0288(8) 0.0307(8) 0.0307(7) 0.0045(6) -0.0014(6) 0.0041(6)
S4 0.0281(8) 0.0316(8) 0.0342(8) -0.0031(6) 0.0042(6) -0.0007(7)
S5 0.0320(8) 0.0310(8) 0.0357(8) 0.0051(6) -0.0088(6) -0.0033(7)
S6 0.0270(8) 0.0362(9) 0.0321(7) -0.0080(6) 0.0029(6) -0.0041(7)
S7 0.0263(8) 0.0375(9) 0.0375(8) 0.0007(7) 0.0021(6) -0.0053(7)
S8 0.0288(8) 0.0434(10) 0.0293(7) 0.0039(7) 0.0001(6) 0.0109(7)
S9 0.0263(8) 0.0261(8) 0.0317(7) 0.0007(6) -0.0024(6) -0.0012(6)
S10 0.0302(8) 0.0236(7) 0.0387(8) 0.0015(6) -0.0043(6) -0.0002(6)
S11 0.0253(8) 0.0362(9) 0.0413(8) 0.0019(7) -0.0017(6) -0.0066(7)
S12 0.0280(8) 0.0276(8) 0.0388(8) -0.0042(6) 0.0021(6) -0.0027(6)
S13 0.0329(8) 0.0263(8) 0.0336(8) 0.0012(6) -0.0005(6) 0.0008(7)
S14 0.0259(8) 0.0322(8) 0.0410(8) 0.0129(7) -0.0015(6) -0.0018(7)
S15 0.0267(8) 0.0369(9) 0.0409(8) -0.0013(7) -0.0062(7) 0.0030(7)
S16 0.0270(8) 0.0345(8) 0.0311(7) 0.0057(6) -0.0030(6) -0.0010(6)
S17 0.0236(7) 0.0350(8) 0.0318(7) 0.0038(6) 0.0009(6) 0.0005(6)
S18 0.0365(9) 0.0311(8) 0.0315(7) 0.0005(6) -0.0008(6) -0.0087(7)
S19 0.0236(7) 0.0272(8) 0.0307(7) 0.0012(6) -0.0039(6) -0.0020(6)
S20 0.0247(7) 0.0282(8) 0.0359(8) 0.0001(6) -0.0008(6) 0.0020(6)
Ag1 0.0266(2) 0.0355(3) 0.0365(2) 0.0026(2) -0.00570(19) 0.0027(2)
Ag2 0.0290(3) 0.0581(4) 0.0376(3) -0.0042(2) 0.0041(2) -0.0013(2)
Ag3 0.0324(3) 0.0598(4) 0.0319(2) -0.0037(2) -0.0031(2) 0.0034(2)
Ag4 0.0299(3) 0.0429(3) 0.0508(3) 0.0123(2) -0.0100(2) 0.0015(2)
Ag5 0.0238(2) 0.0387(3) 0.0342(2) 0.0069(2) 0.00139(19) 0.0049(2)
Ag6 0.0336(3) 0.0433(3) 0.0337(2) 0.0060(2) 0.0008(2) -0.0091(2)
Ag7 0.0295(2) 0.0300(2) 0.0340(2) -0.00060(19) -0.00387(19) -0.0047(2)
Ag8 0.0387(3) 0.0524(3) 0.0375(3) 0.0069(2) -0.0058(2) -0.0108(3)
Ag9 0.0292(3) 0.0346(3) 0.0420(3) -0.0024(2) -0.0020(2) -0.0029(2)
Ag10 0.0348(3) 0.0322(3) 0.0326(2) -0.00213(19) 0.00207(19) -0.0104(2)
Sn1 0.0239(2) 0.0289(2) 0.0321(2) 0.00422(17) 0.00026(16) 0.00446(17)
Sn2 0.0221(2) 0.0272(2) 0.0341(2) 0.00499(17) -0.00179(16) -0.00011(17)
Sn3 0.0249(2) 0.0222(2) 0.02800(19) -0.00071(15) 0.00076(16) 0.00099(16)
Sn4 0.0221(2) 0.0278(2) 0.02884(19) 0.00041(16) -0.00184(16) 0.00056(17)
Sn5 0.0272(2) 0.0225(2) 0.0329(2) -0.00074(16) -0.00257(16) -0.00067(17)
Sn6 0.0283(2) 0.0262(2) 0.0357(2) 0.00172(17) 0.00261(17) -0.00563(18)
Sn7 0.0232(2) 0.0255(2) 0.0359(2) 0.00219(17) 0.00028(17) -0.00105(17)
Sn8 0.0231(2) 0.0249(2) 0.02932(19) 0.00322(16) -0.00313(16) -0.00113(16)
Sn9 0.0230(2) 0.0257(2) 0.0364(2) 0.00482(17) -0.00553(17) -0.00345(17)
Sn10 0.0238(2) 0.0237(2) 0.03031(19) 0.00409(16) -0.00017(16) 0.00051(16)
C61 0.129(10) 0.045(5) 0.049(5) 0.006(4) 0.019(5) 0.014(6)
Cl1 0.0610(14) 0.116(2) 0.0671(14) -0.0393(14) 0.0185(11) -0.0257(15)
Cl2 0.0604(13) 0.0476(11) 0.0593(11) 0.0065(9) 0.0045(10) 0.0003(9)
C62 0.100(11) 0.136(14) 0.168(15) 0.067(12) -0.029(10) -0.040(10)
Cl3 0.198(5) 0.0550(18) 0.166(4) 0.016(2) -0.059(3) 0.001(2)
Cl4A 0.116(6) 0.208(9) 0.129(5) -0.015(5) -0.022(4) -0.054(6)
Cl4B 0.149(9) 0.054(4) 0.067(4) -0.022(3) 0.033(4) -0.010(4)

loop_
_atom_type_symbol
_atom_type_description
_atom_type_scat_dispersion_real
_atom_type_scat_dispersion_imag
_atom_type_scat_source
C C 0.0033 0.0016 'International Tables Vol C Tables 4.2.6.8 and 6.1.1.4'
H H 0.0000 0.0000 'International Tables Vol C Tables 4.2.6.8 and 6.1.1.4'
N N 0.0061 0.0033 'International Tables Vol C Tables 4.2.6.8 and 6.1.1.4'
S S 0.1246 0.1234 'International Tables Vol C Tables 4.2.6.8 and 6.1.1.4'
Ag Ag -0.8971 1.1015 'International Tables Vol C Tables 4.2.6.8 and 6.1.1.4'
Sn Sn -0.6537 1.4246 'International Tables Vol C Tables 4.2.6.8 and 6.1.1.4'
Cl Cl 0.1484 0.1585 'International Tables Vol C Tables 4.2.6.8 and 6.1.1.4'

loop_
_geom_angle_atom_site_label_1
_geom_angle_atom_site_label_2
_geom_angle_atom_site_label_3
_geom_angle
C2 C1 C4 111.7(6)
C2 C1 C3 111.1(6)
C4 C1 C3 109.0(6)
C2 C1 Sn1 108.5(5)
C4 C1 Sn1 106.0(4)
C3 C1 Sn1 110.4(4)
C1 C2 H2A 109.5
C1 C2 H2B 109.5
H2A C2 H2B 109.5
C1 C2 H2C 109.5
H2A C2 H2C 109.5
H2B C2 H2C 109.5
C1 C3 H3A 109.5
C1 C3 H3B 109.5
H3A C3 H3B 109.5
C1 C3 H3C 109.5
H3A C3 H3C 109.5
H3B C3 H3C 109.5
C5 C4 C1 114.6(6)
C5 C4 H4A 108.6
C1 C4 H4A 108.6
C5 C4 H4B 108.6
C1 C4 H4B 108.6
H4A C4 H4B 107.6
N1 C5 C6 124.0(6)
N1 C5 C4 116.1(6)
C6 C5 C4 119.8(6)
C5 C6 H6A 109.5
C5 C6 H6B 109.5
H6A C6 H6B 109.5
C5 C6 H6C 109.5
H6A C6 H6C 109.5
H6B C6 H6C 109.5
C8 C7 C9 111.4(7)
C8 C7 C10 110.1(7)
C9 C7 C10 110.9(6)
C8 C7 Sn2 110.6(5)
C9 C7 Sn2 108.7(5)
C10 C7 Sn2 104.9(4)
C7 C8 H8A 109.5
C7 C8 H8B 109.5
H8A C8 H8B 109.5
C7 C8 H8C 109.5
H8A C8 H8C 109.5
H8B C8 H8C 109.5
C7 C9 H9A 109.5
C7 C9 H9B 109.5
H9A C9 H9B 109.5
C7 C9 H9C 109.5
H9A C9 H9C 109.5
H9B C9 H9C 109.5
C11 C10 C7 114.7(6)
C11 C10 H10A 108.6
C7 C10 H10A 108.6
C11 C10 H10B 108.6
C7 C10 H10B 108.6
H10A C10 H10B 107.6
N3 C11 C12 125.9(6)
N3 C11 C10 115.6(5)
C12 C11 C10 118.4(6)
C11 C12 H12A 109.5
C11 C12 H12B 109.5
H12A C12 H12B 109.5
C11 C12 H12C 109.5
H12A C12 H12C 109.5
H12B C12 H12C 109.5
C14 C13 C15 111.9(5)
C14 C13 C16 111.2(5)
C15 C13 C16 110.0(5)
C14 C13 Sn3 106.0(4)
C15 C13 Sn3 110.4(4)
C16 C13 Sn3 107.2(4)
C13 C14 H14A 109.5
C13 C14 H14B 109.5
H14A C14 H14B 109.5
C13 C14 H14C 109.5
H14A C14 H14C 109.5
H14B C14 H14C 109.5
C13 C15 H15A 109.5
C13 C15 H15B 109.5
H15A C15 H15B 109.5
C13 C15 H15C 109.5
H15A C15 H15C 109.5
H15B C15 H15C 109.5
C17 C16 C13 114.8(5)
C17 C16 H16A 108.6
C13 C16 H16A 108.6
C17 C16 H16B 108.6
C13 C16 H16B 108.6
H16A C16 H16B 107.6
N5 C17 C18 123.1(6)
N5 C17 C16 116.4(6)
C18 C17 C16 120.4(6)
C17 C18 H18A 109.5
C17 C18 H18B 109.5
H18A C18 H18B 109.5
C17 C18 H18C 109.5
H18A C18 H18C 109.5
H18B C18 H18C 109.5
C21 C19 C20 111.7(6)
C21 C19 C22 112.1(5)
C20 C19 C22 110.4(6)
C21 C19 Sn4 109.3(4)
C20 C19 Sn4 109.0(4)
C22 C19 Sn4 104.0(4)
C19 C20 H20A 109.5
C19 C20 H20B 109.5
H20A C20 H20B 109.5
C19 C20 H20C 109.5
H20A C20 H20C 109.5
H20B C20 H20C 109.5
C19 C21 H21A 109.5
C19 C21 H21B 109.5
H21A C21 H21B 109.5
C19 C21 H21C 109.5
H21A C21 H21C 109.5
H21B C21 H21C 109.5
C23 C22 C19 115.4(5)
C23 C22 H22A 108.4
C19 C22 H22A 108.4
C23 C22 H22B 108.4
C19 C22 H22B 108.4
H22A C22 H22B 107.5
N7 C23 C22 117.4(6)
N7 C23 C24 122.6(6)
C22 C23 C24 119.5(6)
C23 C24 H24A 109.5
C23 C24 H24B 109.5
H24A C24 H24B 109.5
C23 C24 H24C 109.5
H24A C24 H24C 109.5
H24B C24 H24C 109.5
C27 C25 C26 110.7(7)
C27 C25 C28 110.3(6)
C26 C25 C28 112.2(6)
C27 C25 Sn5 107.6(5)
C26 C25 Sn5 110.3(5)
C28 C25 Sn5 105.6(5)
C25 C26 H26A 109.5
C25 C26 H26B 109.5
H26A C26 H26B 109.5
C25 C26 H26C 109.5
H26A C26 H26C 109.5
H26B C26 H26C 109.5
C25 C27 H27A 109.5
C25 C27 H27B 109.5
H27A C27 H27B 109.5
C25 C27 H27C 109.5
H27A C27 H27C 109.5
H27B C27 H27C 109.5
C29 C28 C25 117.5(6)
C29 C28 H28A 107.9
C25 C28 H28A 107.9
C29 C28 H28B 107.9
C25 C28 H28B 107.9
H28A C28 H28B 107.2
N9 C29 C28 116.9(7)
N9 C29 C30 123.4(8)
C28 C29 C30 119.5(7)
C29 C30 H30A 109.5
C29 C30 H30B 109.5
H30A C30 H30B 109.5
C29 C30 H30C 109.5
H30A C30 H30C 109.5
H30B C30 H30C 109.5
C33B C31 C32A 54.7(10)
C33B C31 C34A 134.2(10)
C32A C31 C34A 114.4(10)
C33B C31 C34B 118.1(11)
C32A C31 C34B 135.8(10)
C33B C31 C32B 110.1(11)
C32A C31 C32B 56.1(10)
C34A C31 C32B 70.4(9)
C34B C31 C32B 103.8(11)
C33B C31 C33A 52.4(9)
C32A C31 C33A 106.0(11)
C34A C31 C33A 106.2(9)
C34B C31 C33A 74.7(10)
C32B C31 C33A 153.4(9)
C33B C31 Sn6 112.7(8)
C32A C31 Sn6 114.1(7)
C34A C31 Sn6 111.6(6)
C34B C31 Sn6 108.3(7)
C32B C31 Sn6 102.4(7)
C33A C31 Sn6 103.3(6)
C31 C32A H32A 109.5
C31 C32A H32B 109.5
C31 C32A H32C 109.5
C31 C33A H33A 109.5
C31 C33A H33B 109.5
C31 C33A H33C 109.5
C31 C34A C35 114.3(9)
C31 C34A H34A 108.7
C35 C34A H34A 108.7
C31 C34A H34B 108.7
C35 C34A H34B 108.7
H34A C34A H34B 107.6
C31 C32B H32D 109.5
C31 C32B H32E 109.5
H32D C32B H32E 109.5
C31 C32B H32F 109.5
H32D C32B H32F 109.5
H32E C32B H32F 109.5
C31 C33B H33D 109.5
C31 C33B H33E 109.5
H33D C33B H33E 109.5
C31 C33B H33F 109.5
H33D C33B H33F 109.5
H33E C33B H33F 109.5
C35 C34B C31 117.3(12)
C35 C34B H34C 108.0
C31 C34B H34C 108.0
C35 C34B H34D 108.0
C31 C34B H34D 108.0
H34C C34B H34D 107.2
N11 C35 C34B 112.6(9)
N11 C35 C36 123.1(7)
C34B C35 C36 121.1(9)
N11 C35 C34A 115.5(7)
C36 C35 C34A 119.5(7)
C35 C36 H36A 109.5
C35 C36 H36B 109.5
H36A C36 H36B 109.5
C35 C36 H36C 109.5
H36A C36 H36C 109.5
H36B C36 H36C 109.5
C40 C37 C38 111.9(6)
C40 C37 C39 110.2(6)
C38 C37 C39 110.5(6)
C40 C37 Sn7 105.7(4)
C38 C37 Sn7 108.4(5)
C39 C37 Sn7 109.9(5)
C37 C38 H38A 109.5
C37 C38 H38B 109.5
H38A C38 H38B 109.5
C37 C38 H38C 109.5
H38A C38 H38C 109.5
H38B C38 H38C 109.5
C37 C39 H39A 109.5
C37 C39 H39B 109.5
H39A C39 H39B 109.5
C37 C39 H39C 109.5
H39A C39 H39C 109.5
H39B C39 H39C 109.5
C41 C40 C37 115.5(6)
C41 C40 H40A 108.4
C37 C40 H40A 108.4
C41 C40 H40B 108.4
C37 C40 H40B 108.4
H40A C40 H40B 107.5
N13 C41 C42 122.8(7)
N13 C41 C40 116.5(6)
C42 C41 C40 120.6(6)
C41 C42 H42A 109.5
C41 C42 H42B 109.5
H42A C42 H42B 109.5
C41 C42 H42C 109.5
H42A C42 H42C 109.5
H42B C42 H42C 109.5
C44 C43 C45 111.0(5)
C44 C43 C46 111.2(5)
C45 C43 C46 109.8(6)
C44 C43 Sn8 110.2(4)
C45 C43 Sn8 106.7(4)
C46 C43 Sn8 107.8(4)
C43 C44 H44A 109.5
C43 C44 H44B 109.5
H44A C44 H44B 109.5
C43 C44 H44C 109.5
H44A C44 H44C 109.5
H44B C44 H44C 109.5
C43 C45 H45A 109.5
C43 C45 H45B 109.5
H45A C45 H45B 109.5
C43 C45 H45C 109.5
H45A C45 H45C 109.5
H45B C45 H45C 109.5
C47 C46 C43 115.9(5)
C47 C46 H46A 108.3
C43 C46 H46A 108.3
C47 C46 H46B 108.3
C43 C46 H46B 108.3
H46A C46 H46B 107.4
N15 C47 C48 124.5(6)
N15 C47 C46 116.8(6)
C48 C47 C46 118.4(6)
C47 C48 H48A 109.5
C47 C48 H48B 109.5
H48A C48 H48B 109.5
C47 C48 H48C 109.5
H48A C48 H48C 109.5
H48B C48 H48C 109.5
C51 C49 C50 110.7(6)
C51 C49 C52 109.3(6)
C50 C49 C52 111.3(6)
C51 C49 Sn9 110.4(4)
C50 C49 Sn9 105.6(4)
C52 C49 Sn9 109.6(5)
C49 C50 H50A 109.5
C49 C50 H50B 109.5
H50A C50 H50B 109.5
C49 C50 H50C 109.5
H50A C50 H50C 109.5
H50B C50 H50C 109.5
C49 C51 H51A 109.5
C49 C51 H51B 109.5
H51A C51 H51B 109.5
C49 C51 H51C 109.5
H51A C51 H51C 109.5
H51B C51 H51C 109.5
C53 C52 C49 115.7(6)
C53 C52 H52A 108.4
C49 C52 H52A 108.4
C53 C52 H52B 108.4
C49 C52 H52B 108.4
H52A C52 H52B 107.4
N17 C53 C54 124.7(6)
N17 C53 C52 115.6(6)
C54 C53 C52 119.6(6)
C53 C54 H54A 109.5
C53 C54 H54B 109.5
H54A C54 H54B 109.5
C53 C54 H54C 109.5
H54A C54 H54C 109.5
H54B C54 H54C 109.5
C58 C55 C57 111.4(6)
C58 C55 C56 111.0(6)
C57 C55 C56 110.6(6)
C58 C55 Sn10 106.9(4)
C57 C55 Sn10 109.9(4)
C56 C55 Sn10 106.9(4)
C55 C56 H56A 109.5
C55 C56 H56B 109.5
H56A C56 H56B 109.5
C55 C56 H56C 109.5
H56A C56 H56C 109.5
H56B C56 H56C 109.5
C55 C57 H57A 109.5
C55 C57 H57B 109.5
H57A C57 H57B 109.5
C55 C57 H57C 109.5
H57A C57 H57C 109.5
H57B C57 H57C 109.5
C59 C58 C55 117.4(5)
C59 C58 H58A 107.9
C55 C58 H58A 107.9
C59 C58 H58B 107.9
C55 C58 H58B 107.9
H58A C58 H58B 107.2
N19 C59 C60 123.1(6)
N19 C59 C58 116.4(6)
C60 C59 C58 120.4(6)
C59 C60 H60A 109.5
C59 C60 H60B 109.5
H60A C60 H60B 109.5
C59 C60 H60C 109.5
H60A C60 H60C 109.5
H60B C60 H60C 109.5
C5 N1 N2 119.5(6)
C5 N1 Sn1 109.8(4)
N2 N1 Sn1 127.7(4)
C11 N3 N4 118.7(5)
C11 N3 Sn2 111.8(4)
N4 N3 Sn2 128.0(4)
C17 N5 N6 122.2(5)
C17 N5 Sn3 112.1(4)
N6 N5 Sn3 125.5(4)
C23 N7 N8 119.3(6)
C23 N7 Sn4 107.5(4)
N8 N7 Sn4 125.6(4)
C29 N9 N10 120.3(6)
C29 N9 Sn5 112.3(5)
N10 N9 Sn5 126.2(4)
C35 N11 N12B 116.9(7)
C35 N11 N12A 115.8(8)
C35 N11 Sn6 114.5(5)
N12B N11 Sn6 126.9(6)
N12A N11 Sn6 125.1(7)
C41 N13 N14 120.1(5)
C41 N13 Sn7 112.1(4)
N14 N13 Sn7 127.3(4)
C47 N15 N16 122.3(5)
C47 N15 Sn8 114.2(4)
N16 N15 Sn8 122.7(4)
C53 N17 N18 118.2(5)
C53 N17 Sn9 114.1(4)
N18 N17 Sn9 127.4(4)
C59 N19 N20 119.8(6)
C59 N19 Sn10 109.5(4)
N20 N19 Sn10 127.0(4)
Sn1 S1 Ag3 107.46(6)
Sn1 S1 Sn2 86.67(5)
Ag3 S1 Sn2 97.22(5)
Sn1 S2 Ag1 94.76(6)
Sn1 S2 Ag2 103.23(6)
Ag1 S2 Ag2 72.65(5)
Sn2 S3 Sn1 87.63(5)
Sn4 S4 Sn3 85.13(5)
Sn4 S4 Ag3 80.15(5)
Sn3 S4 Ag3 116.70(6)
Sn4 S5 Ag4 98.56(6)
Sn4 S5 Ag3 85.21(5)
Ag4 S5 Ag3 78.06(5)
Sn4 S6 Sn3 89.69(5)
Sn5 S7 Sn10 87.73(5)
Ag5 S8 Sn2 105.80(6)
Ag5 S8 Ag2 114.07(7)
Sn2 S8 Ag2 108.11(6)
Ag5 S8 Ag4 109.63(6)
Sn2 S8 Ag4 139.16(7)
Ag2 S8 Ag4 75.09(4)
Ag7 S9 Sn3 104.36(6)
Ag7 S9 Ag2 75.28(5)
Sn3 S9 Ag2 97.86(6)
Ag7 S9 Ag4 146.30(6)
Sn3 S9 Ag4 100.57(5)
Ag2 S9 Ag4 79.19(5)
Ag10 S10 Sn5 95.61(6)
Ag10 S10 Ag4 103.76(6)
Sn5 S10 Ag4 121.08(7)
Sn6 S11 Ag8 106.78(6)
Sn6 S11 Sn7 85.88(5)
Ag8 S11 Sn7 91.28(5)
Sn6 S12 Ag7 95.08(6)
Sn6 S12 Ag6 104.37(6)
Ag7 S12 Ag6 73.76(5)
Sn7 S13 Sn6 87.81(5)
Sn8 S14 Sn9 85.83(5)
Sn8 S14 Ag8 119.75(7)
Sn9 S14 Ag8 82.45(5)
Sn9 S15 Ag9 101.31(6)
Sn9 S15 Ag8 86.71(6)
Ag9 S15 Ag8 77.48(5)
Sn9 S16 Sn8 89.48(5)
Sn10 S17 Sn5 87.13(5)
Ag10 S18 Sn7 104.74(6)
Ag10 S18 Ag6 108.20(7)
Sn7 S18 Ag6 107.69(6)
Ag10 S18 Ag9 107.78(6)
Sn7 S18 Ag9 144.91(7)
Ag6 S18 Ag9 74.19(4)
Sn8 S19 Ag1 103.20(6)
Sn8 S19 Ag6 94.63(5)
Ag1 S19 Ag6 76.20(4)
Sn8 S19 Ag9 101.86(5)
Ag1 S19 Ag9 145.51(6)
Ag6 S19 Ag9 78.51(5)
Ag5 S20 Sn10 96.51(6)
Ag5 S20 Ag9 100.35(6)
Sn10 S20 Ag9 122.57(7)
S19 Ag1 S2 167.86(6)
S19 Ag1 Ag2 123.59(4)
S2 Ag1 Ag2 55.03(4)
S19 Ag1 Ag6 54.04(4)
S2 Ag1 Ag6 114.62(4)
Ag2 Ag1 Ag6 87.629(19)
S2 Ag2 S9 144.28(6)
S2 Ag2 S8 114.77(5)
S9 Ag2 S8 99.57(5)
S2 Ag2 Ag1 52.33(4)
S9 Ag2 Ag1 131.41(4)
S8 Ag2 Ag1 79.18(4)
S2 Ag2 Ag3 100.53(4)
S9 Ag2 Ag3 100.96(4)
S8 Ag2 Ag3 68.50(4)
Ag1 Ag2 Ag3 122.31(2)
S2 Ag2 Ag7 100.22(4)
S9 Ag2 Ag7 50.01(4)
S8 Ag2 Ag7 122.38(4)
Ag1 Ag2 Ag7 89.37(2)
Ag3 Ag2 Ag7 148.31(2)
S1 Ag3 S5 133.81(6)
S1 Ag3 S4 128.95(6)
S5 Ag3 S4 92.37(5)
S1 Ag3 Ag2 96.60(4)
S5 Ag3 Ag2 116.11(4)
S4 Ag3 Ag2 74.54(4)
S1 Ag3 Ag4 133.86(4)
S5 Ag3 Ag4 49.69(4)
S4 Ag3 Ag4 89.89(4)
Ag2 Ag3 Ag4 67.665(19)
S5 Ag4 S10 143.31(6)
S5 Ag4 S9 126.16(5)
S10 Ag4 S9 83.47(5)
S5 Ag4 S8 103.62(5)
S10 Ag4 S8 97.47(5)
S9 Ag4 S8 88.71(5)
S5 Ag4 Ag3 52.25(4)
S10 Ag4 Ag3 160.53(4)
S9 Ag4 Ag3 91.74(4)
S8 Ag4 Ag3 63.47(3)
S8 Ag5 S20 169.97(6)
S8 Ag5 Ag10 93.52(4)
S20 Ag5 Ag10 95.70(4)
S12 Ag6 S19 141.77(5)
S12 Ag6 S18 116.37(5)
S19 Ag6 S18 101.26(5)
S12 Ag6 Ag7 51.61(4)
S19 Ag6 Ag7 132.21(4)
S18 Ag6 Ag7 83.70(4)
S12 Ag6 Ag8 100.36(4)
S19 Ag6 Ag8 102.15(4)
S18 Ag6 Ag8 63.72(4)
Ag7 Ag6 Ag8 121.65(2)
S12 Ag6 Ag1 99.52(4)
S19 Ag6 Ag1 49.76(4)
S18 Ag6 Ag1 124.76(4)
Ag7 Ag6 Ag1 88.233(19)
Ag8 Ag6 Ag1 150.11(2)
S12 Ag6 Ag9 159.69(4)
S19 Ag6 Ag9 52.90(4)
S18 Ag6 Ag9 55.95(4)
Ag7 Ag6 Ag9 135.67(2)
Ag8 Ag6 Ag9 59.361(17)
Ag1 Ag6 Ag9 99.671(18)
S9 Ag7 S12 169.56(6)
S9 Ag7 Ag6 121.10(4)
S12 Ag7 Ag6 54.63(4)
S9 Ag7 Ag2 54.71(4)
S12 Ag7 Ag2 114.85(4)
Ag6 Ag7 Ag2 88.131(19)
S11 Ag8 S15 141.15(6)
S11 Ag8 S14 122.12(6)
S15 Ag8 S14 89.93(5)
S11 Ag8 Ag6 98.46(4)
S15 Ag8 Ag6 113.34(4)
S14 Ag8 Ag6 71.66(4)
S11 Ag8 Ag9 140.99(4)
S15 Ag8 Ag9 49.65(4)
S14 Ag8 Ag9 87.99(4)
Ag6 Ag8 Ag9 65.740(18)
S15 Ag9 S20 138.05(6)
S15 Ag9 S19 126.13(5)
S20 Ag9 S19 89.24(5)
S15 Ag9 S18 101.53(5)
S20 Ag9 S18 98.46(5)
S19 Ag9 S18 92.06(5)
S15 Ag9 Ag8 52.87(4)
S20 Ag9 Ag8 157.59(4)
S19 Ag9 Ag8 94.74(4)
S18 Ag9 Ag8 59.42(3)
S15 Ag9 Ag6 105.93(4)
S20 Ag9 Ag6 115.14(4)
S19 Ag9 Ag6 48.59(3)
S18 Ag9 Ag6 49.86(4)
Ag8 Ag9 Ag6 54.899(16)
S18 Ag10 S10 166.77(6)
S18 Ag10 Ag5 96.06(4)
S10 Ag10 Ag5 97.01(4)
C1 Sn1 S2 125.74(19)
C1 Sn1 S1 113.4(2)
S2 Sn1 S1 115.65(6)
C1 Sn1 N1 71.6(2)
S2 Sn1 N1 89.89(14)
S1 Sn1 N1 86.12(14)
C1 Sn1 S3 102.78(17)
S2 Sn1 S3 99.09(5)
S1 Sn1 S3 89.94(5)
N1 Sn1 S3 171.01(15)
C7 Sn2 N3 74.7(2)
C7 Sn2 S8 113.7(2)
N3 Sn2 S8 94.72(13)
C7 Sn2 S3 128.7(2)
N3 Sn2 S3 87.01(13)
S8 Sn2 S3 115.23(6)
C7 Sn2 S1 99.56(19)
N3 Sn2 S1 169.03(12)
S8 Sn2 S1 96.17(5)
S3 Sn2 S1 89.57(5)
C13 Sn3 S9 121.29(17)
C13 Sn3 S6 123.22(17)
S9 Sn3 S6 109.64(6)
C13 Sn3 N5 73.7(2)
S9 Sn3 N5 92.48(12)
S6 Sn3 N5 81.15(12)
C13 Sn3 S4 101.94(17)
S9 Sn3 S4 100.95(5)
S6 Sn3 S4 90.76(5)
N5 Sn3 S4 166.07(12)
C19 Sn4 N7 74.2(2)
C19 Sn4 S5 113.19(18)
N7 Sn4 S5 84.17(13)
C19 Sn4 S6 121.04(17)
N7 Sn4 S6 85.33(13)
S5 Sn4 S6 118.93(6)
C19 Sn4 S4 105.95(18)
N7 Sn4 S4 175.63(13)
S5 Sn4 S4 99.67(6)
S6 Sn4 S4 90.96(5)
C25 Sn5 N9 75.7(3)
C25 Sn5 S10 115.91(19)
N9 Sn5 S10 86.37(14)
C25 Sn5 S7 116.6(2)
N9 Sn5 S7 84.72(15)
S10 Sn5 S7 122.29(6)
C25 Sn5 S17 105.9(2)
N9 Sn5 S17 176.72(15)
S10 Sn5 S17 95.37(5)
S7 Sn5 S17 92.00(5)
C31 Sn6 S12 121.5(2)
C31 Sn6 N11 75.1(2)
S12 Sn6 N11 89.31(15)
C31 Sn6 S11 119.1(2)
S12 Sn6 S11 116.23(6)
N11 Sn6 S11 88.15(16)
C31 Sn6 S13 98.7(2)
S12 Sn6 S13 99.27(5)
N11 Sn6 S13 171.24(14)
S11 Sn6 S13 89.65(6)
C37 Sn7 N13 75.8(2)
C37 Sn7 S13 131.05(19)
N13 Sn7 S13 85.96(13)
C37 Sn7 S18 109.88(19)
N13 Sn7 S18 94.82(13)
S13 Sn7 S18 116.70(6)
C37 Sn7 S11 99.30(19)
N13 Sn7 S11 168.09(13)
S13 Sn7 S11 89.43(5)
S18 Sn7 S11 97.06(5)
C43 Sn8 N15 75.7(2)
C43 Sn8 S19 123.34(17)
N15 Sn8 S19 88.34(13)
C43 Sn8 S16 122.87(17)
N15 Sn8 S16 85.98(13)
S19 Sn8 S16 109.30(5)
C43 Sn8 S14 99.85(17)
N15 Sn8 S14 171.53(13)
S19 Sn8 S14 100.11(6)
S16 Sn8 S14 90.65(5)
C49 Sn9 S15 120.36(19)
C49 Sn9 N17 74.8(2)
S15 Sn9 N17 83.94(14)
C49 Sn9 S16 119.1(2)
S15 Sn9 S16 117.72(6)
N17 Sn9 S16 94.90(14)
C49 Sn9 S14 98.66(19)
S15 Sn9 S14 96.91(6)
N17 Sn9 S14 172.70(14)
S16 Sn9 S14 91.13(5)
C55 Sn10 S20 114.94(18)
C55 Sn10 S17 116.76(18)
S20 Sn10 S17 123.00(6)
C55 Sn10 N19 74.1(2)
S20 Sn10 N19 85.60(13)
S17 Sn10 N19 86.67(13)
C55 Sn10 S7 105.56(19)
S20 Sn10 S7 95.29(6)
S17 Sn10 S7 92.73(5)
N19 Sn10 S7 179.10(14)
Cl2 C61 Cl1 113.5(5)
Cl2 C61 H61A 108.9
Cl1 C61 H61A 108.9
Cl2 C61 H61B 108.9
Cl1 C61 H61B 108.9
H61A C61 H61B 107.7
Cl4B C62 Cl3 108.8(9)
Cl4B C62 Cl4A 57.1(6)
Cl3 C62 Cl4A 119.1(9)
Cl4B C62 H62A 57.0
Cl3 C62 H62A 107.5
Cl4A C62 H62A 107.5
Cl4B C62 H62B 143.4
Cl3 C62 H62B 107.5
Cl4A C62 H62B 107.5
H62A C62 H62B 107.0
Cl4B C62 H62C 109.9
Cl3 C62 H62C 109.9
Cl4A C62 H62C 53.3
H62A C62 H62C 142.5
H62B C62 H62C 60.6
Cl4B C62 H62D 109.9
Cl3 C62 H62D 109.9
Cl4A C62 H62D 130.9
H62A C62 H62D 56.7
H62B C62 H62D 51.8
H62C C62 H62D 108.3
Cl6 C63 Cl5 125.5(7)
Cl6 C63 H63A 106.0
Cl5 C63 H63A 106.0
Cl6 C63 H63B 106.0
Cl5 C63 H63B 106.0
H63A C63 H63B 106.3
Cl7 C64A Cl8 107.5(15)
Cl8 C64B Cl7 104.1(14)
C64A Cl7 C64B 73.3(15)
C64A Cl8 C64B 72.2(15)

loop_
_geom_bond_atom_site_label_1
_geom_bond_atom_site_label_2
_geom_bond_distance
C1 C2 1.527(10)
C1 C4 1.529(10)
C1 C3 1.540(9)
C1 Sn1 2.186(6)
C2 H2A 0.9800
C2 H2B 0.9800
C2 H2C 0.9800
C3 H3A 0.9800
C3 H3B 0.9800
C3 H3C 0.9800
C4 C5 1.504(9)
C4 H4A 0.9900
C4 H4B 0.9900
C5 N1 1.270(9)
C5 C6 1.496(10)
C6 H6A 0.9800
C6 H6B 0.9800
C6 H6C 0.9800
C7 C8 1.517(11)
C7 C9 1.538(12)
C7 C10 1.547(10)
C7 Sn2 2.174(7)
C8 H8A 0.9800
C8 H8B 0.9800
C8 H8C 0.9800
C9 H9A 0.9800
C9 H9B 0.9800
C9 H9C 0.9800
C10 C11 1.530(9)
C10 H10A 0.9900
C10 H10B 0.9900
C11 N3 1.278(8)
C11 C12 1.483(9)
C12 H12A 0.9800
C12 H12B 0.9800
C12 H12C 0.9800
C13 C14 1.517(9)
C13 C15 1.523(8)
C13 C16 1.528(9)
C13 Sn3 2.181(6)
C14 H14A 0.9800
C14 H14B 0.9800
C14 H14C 0.9800
C15 H15A 0.9800
C15 H15B 0.9800
C15 H15C 0.9800
C16 C17 1.504(9)
C16 H16A 0.9900
C16 H16B 0.9900
C17 N5 1.271(8)
C17 C18 1.499(9)
C18 H18A 0.9800
C18 H18B 0.9800
C18 H18C 0.9800
C19 C21 1.518(9)
C19 C20 1.522(9)
C19 C22 1.537(9)
C19 Sn4 2.170(6)
C20 H20A 0.9800
C20 H20B 0.9800
C20 H20C 0.9800
C21 H21A 0.9800
C21 H21B 0.9800
C21 H21C 0.9800
C22 C23 1.492(9)
C22 H22A 0.9900
C22 H22B 0.9900
C23 N7 1.285(8)
C23 C24 1.497(9)
C24 H24A 0.9800
C24 H24B 0.9800
C24 H24C 0.9800
C25 C27 1.518(10)
C25 C26 1.526(11)
C25 C28 1.537(10)
C25 Sn5 2.175(7)
C26 H26A 0.9800
C26 H26B 0.9800
C26 H26C 0.9800
C27 H27A 0.9800
C27 H27B 0.9800
C27 H27C 0.9800
C28 C29 1.492(12)
C28 H28A 0.9900
C28 H28B 0.9900
C29 N9 1.252(9)
C29 C30 1.499(11)
C30 H30A 0.9800
C30 H30B 0.9800
C30 H30C 0.9800
C31 C33B 1.404(18)
C31 C32A 1.461(15)
C31 C34A 1.488(15)
C31 C34B 1.512(19)
C31 C32B 1.668(19)
C31 C33A 1.668(17)
C31 Sn6 2.187(7)
C32A H32A 0.9800
C32A H32B 0.9800
C32A H32C 0.9800
C33A H33A 0.9800
C33A H33B 0.9800
C33A H33C 0.9800
C34A C35 1.569(15)
C34A H34A 0.9900
C34A H34B 0.9900
C32B H32D 0.9800
C32B H32E 0.9800
C32B H32F 0.9800
C33B H33D 0.9800
C33B H33E 0.9800
C33B H33F 0.9800
C34B C35 1.496(17)
C34B H34C 0.9900
C34B H34D 0.9900
C35 N11 1.254(9)
C35 C36 1.496(10)
C36 H36A 0.9800
C36 H36B 0.9800
C36 H36C 0.9800
C37 C40 1.521(10)
C37 C38 1.535(10)
C37 C39 1.541(10)
C37 Sn7 2.177(7)
C38 H38A 0.9800
C38 H38B 0.9800
C38 H38C 0.9800
C39 H39A 0.9800
C39 H39B 0.9800
C39 H39C 0.9800
C40 C41 1.506(10)
C40 H40A 0.9900
C40 H40B 0.9900
C41 N13 1.288(8)
C41 C42 1.496(10)
C42 H42A 0.9800
C42 H42B 0.9800
C42 H42C 0.9800
C43 C44 1.517(9)
C43 C45 1.524(9)
C43 C46 1.538(9)
C43 Sn8 2.185(6)
C44 H44A 0.9800
C44 H44B 0.9800
C44 H44C 0.9800
C45 H45A 0.9800
C45 H45B 0.9800
C45 H45C 0.9800
C46 C47 1.498(9)
C46 H46A 0.9900
C46 H46B 0.9900
C47 N15 1.269(8)
C47 C48 1.491(9)
C48 H48A 0.9800
C48 H48B 0.9800
C48 H48C 0.9800
C49 C51 1.524(10)
C49 C50 1.527(10)
C49 C52 1.532(10)
C49 Sn9 2.170(6)
C50 H50A 0.9800
C50 H50B 0.9800
C50 H50C 0.9800
C51 H51A 0.9800
C51 H51B 0.9800
C51 H51C 0.9800
C52 C53 1.500(10)
C52 H52A 0.9900
C52 H52B 0.9900
C53 N17 1.281(8)
C53 C54 1.486(9)
C54 H54A 0.9800
C54 H54B 0.9800
C54 H54C 0.9800
C55 C58 1.518(10)
C55 C57 1.522(9)
C55 C56 1.538(9)
C55 Sn10 2.184(6)
C56 H56A 0.9800
C56 H56B 0.9800
C56 H56C 0.9800
C57 H57A 0.9800
C57 H57B 0.9800
C57 H57C 0.9800
C58 C59 1.503(10)
C58 H58A 0.9900
C58 H58B 0.9900
C59 N19 1.303(8)
C59 C60 1.501(10)
C60 H60A 0.9800
C60 H60B 0.9800
C60 H60C 0.9800
N1 N2 1.410(8)
N1 Sn1 2.478(5)
N3 N4 1.403(7)
N3 Sn2 2.382(5)
N5 N6 1.409(7)
N5 Sn3 2.456(5)
N7 N8 1.409(8)
N7 Sn4 2.399(5)
N9 N10 1.412(9)
N9 Sn5 2.388(6)
N11 N12B 1.401(12)
N11 N12A 1.538(16)
N11 Sn6 2.419(6)
N13 N14 1.400(7)
N13 Sn7 2.362(5)
N15 N16 1.396(7)
N15 Sn8 2.371(5)
N17 N18 1.428(8)
N17 Sn9 2.423(5)
N19 N20 1.413(7)
N19 Sn10 2.443(5)
S1 Sn1 2.4189(17)
S1 Ag3 2.4543(16)
S1 Sn2 2.5827(15)
S2 Sn1 2.3865(16)
S2 Ag1 2.4340(16)
S2 Ag2 2.5199(18)
S3 Sn2 2.4045(17)
S3 Sn1 2.5536(15)
S4 Sn4 2.5160(16)
S4 Sn3 2.5222(16)
S4 Ag3 2.6752(17)
S5 Sn4 2.4039(16)
S5 Ag4 2.4445(17)
S5 Ag3 2.5345(18)
S6 Sn4 2.4153(16)
S6 Sn3 2.4173(16)
S7 Sn5 2.3984(16)
S7 Sn10 2.5073(16)
S8 Ag5 2.3666(16)
S8 Sn2 2.3981(16)
S8 Ag2 2.6702(18)
S8 Ag4 2.9040(16)
S9 Ag7 2.3851(16)
S9 Sn3 2.3923(15)
S9 Ag2 2.5411(16)
S9 Ag4 2.7883(16)
S10 Ag10 2.3856(16)
S10 Sn5 2.3919(16)
S10 Ag4 2.4641(17)
S11 Sn6 2.4332(17)
S11 Ag8 2.4847(17)
S11 Sn7 2.5987(17)
S12 Sn6 2.3909(16)
S12 Ag7 2.4101(16)
S12 Ag6 2.5075(17)
S13 Sn7 2.3925(16)
S13 Sn6 2.5513(16)
S14 Sn8 2.5174(16)
S14 Sn9 2.5221(16)
S14 Ag8 2.6364(18)
S15 Sn9 2.3865(17)
S15 Ag9 2.4504(17)
S15 Ag8 2.5633(18)
S16 Sn9 2.4248(16)
S16 Sn8 2.4503(15)
S17 Sn10 2.3967(15)
S17 Sn5 2.5352(16)
S18 Ag10 2.3686(16)
S18 Sn7 2.4000(16)
S18 Ag6 2.6424(18)
S18 Ag9 2.8639(16)
S19 Sn8 2.3992(15)
S19 Ag1 2.4003(15)
S19 Ag6 2.5453(16)
S19 Ag9 2.7071(16)
S20 Ag5 2.3823(16)
S20 Sn10 2.3960(16)
S20 Ag9 2.4738(16)
Ag1 Ag2 2.9353(7)
Ag1 Ag6 3.0539(7)
Ag2 Ag3 2.9690(8)
Ag2 Ag7 3.0108(7)
Ag3 Ag4 3.1363(8)
Ag5 Ag10 2.9640(7)
Ag6 Ag7 2.9521(7)
Ag6 Ag8 2.9847(8)
Ag6 Ag9 3.3260(7)
Ag8 Ag9 3.1388(7)
C61 Cl2 1.719(9)
C61 Cl1 1.770(11)
C61 H61A 0.9900
C61 H61B 0.9900
C62 Cl4B 1.511(14)
C62 Cl3 1.676(11)
C62 Cl4A 1.763(12)
C62 H62A 0.9900
C62 H62B 0.9900
C62 H62C 0.9900
C62 H62D 0.9900
C63 Cl6 1.599(12)
C63 Cl5 1.758(12)
C63 H63A 0.9900
C63 H63B 0.9900
C64A Cl7 1.74(2)
C64A Cl8 1.79(2)
C64B Cl8 1.81(2)
C64B Cl7 1.81(2)

loop_
_geom_torsion_atom_site_label_1
_geom_torsion_atom_site_label_2
_geom_torsion_atom_site_label_3
_geom_torsion_atom_site_label_4
_geom_torsion
C2 C1 C4 C5 72.1(7)
C3 C1 C4 C5 -164.7(6)
Sn1 C1 C4 C5 -45.9(7)
C1 C4 C5 N1 16.7(9)
C1 C4 C5 C6 -165.9(6)
C8 C7 C10 C11 161.4(7)
C9 C7 C10 C11 -74.9(8)
Sn2 C7 C10 C11 42.3(7)
C7 C10 C11 N3 -18.2(9)
C7 C10 C11 C12 164.4(6)
C14 C13 C16 C17 -71.2(7)
C15 C13 C16 C17 164.4(5)
Sn3 C13 C16 C17 44.3(6)
C13 C16 C17 N5 -28.1(8)
C13 C16 C17 C18 155.5(6)
C21 C19 C22 C23 -158.9(5)
C20 C19 C22 C23 75.9(7)
Sn4 C19 C22 C23 -40.9(6)
C19 C22 C23 N7 9.9(8)
C19 C22 C23 C24 -177.7(5)
C27 C25 C28 C29 80.2(8)
C26 C25 C28 C29 -155.9(7)
Sn5 C25 C28 C29 -35.8(8)
C25 C28 C29 N9 17.4(10)
C25 C28 C29 C30 -166.8(7)
C33B C31 C34A C35 131.8(14)
C32A C31 C34A C35 -164.5(11)
C32B C31 C34A C35 -128.9(13)
C33A C31 C34A C35 78.9(12)
Sn6 C31 C34A C35 -33.0(13)
C33B C31 C34B C35 165.7(14)
C32A C31 C34B C35 -127.3(17)
C34A C31 C34B C35 -65.6(17)
C32B C31 C34B C35 -72.2(17)
C33A C31 C34B C35 135.3(17)
Sn6 C31 C34B C35 36.1(18)
C31 C34B C35 N11 -40.3(19)
C31 C34B C35 C36 159.3(11)
C31 C34B C35 C34A 62.1(16)
C31 C34A C35 N11 31.6(15)
C31 C34A C35 C34B -61.0(17)
C31 C34A C35 C36 -163.6(9)
C38 C37 C40 C41 -77.2(8)
C39 C37 C40 C41 159.4(6)
Sn7 C37 C40 C41 40.6(7)
C37 C40 C41 N13 -23.4(9)
C37 C40 C41 C42 161.1(6)
C44 C43 C46 C47 155.4(6)
C45 C43 C46 C47 -81.4(7)
Sn8 C43 C46 C47 34.5(7)
C43 C46 C47 N15 -23.0(9)
C43 C46 C47 C48 162.3(6)
C51 C49 C52 C53 157.6(6)
C50 C49 C52 C53 -79.9(8)
Sn9 C49 C52 C53 36.5(8)
C49 C52 C53 N17 -28.2(9)
C49 C52 C53 C54 154.0(6)
C57 C55 C58 C59 -157.1(6)
C56 C55 C58 C59 79.2(7)
Sn10 C55 C58 C59 -37.0(7)
C55 C58 C59 N19 10.7(9)
C55 C58 C59 C60 -172.7(6)
C6 C5 N1 N2 2.5(10)
C4 C5 N1 N2 179.7(6)
C6 C5 N1 Sn1 -159.5(6)
C4 C5 N1 Sn1 17.8(7)
C12 C11 N3 N4 -4.5(9)
C10 C11 N3 N4 178.4(5)
C12 C11 N3 Sn2 163.0(5)
C10 C11 N3 Sn2 -14.2(7)
C18 C17 N5 N6 0.7(10)
C16 C17 N5 N6 -175.6(5)
C18 C17 N5 Sn3 174.8(5)
C16 C17 N5 Sn3 -1.5(7)
C22 C23 N7 N8 174.9(5)
C24 C23 N7 N8 2.7(9)
C22 C23 N7 Sn4 23.7(6)
C24 C23 N7 Sn4 -148.4(5)
C28 C29 N9 N10 178.2(6)
C30 C29 N9 N10 2.5(11)
C28 C29 N9 Sn5 9.7(8)
C30 C29 N9 Sn5 -165.9(7)
C34B C35 N11 N12B -143.9(12)
C36 C35 N11 N12B 16.0(13)
C34A C35 N11 N12B -179.8(10)
C34B C35 N11 N12A 179.3(12)
C36 C35 N11 N12A -20.8(14)
C34A C35 N11 N12A 143.4(11)
C34B C35 N11 Sn6 22.2(12)
C36 C35 N11 Sn6 -177.9(6)
C34A C35 N11 Sn6 -13.7(10)
C42 C41 N13 N14 -3.2(9)
C40 C41 N13 N14 -178.5(5)
C42 C41 N13 Sn7 169.5(5)
C40 C41 N13 Sn7 -5.9(7)
C48 C47 N15 N16 3.9(10)
C46 C47 N15 N16 -170.6(5)
C48 C47 N15 Sn8 173.9(5)
C46 C47 N15 Sn8 -0.5(7)
C54 C53 N17 N18 -1.4(10)
C52 C53 N17 N18 -179.1(6)
C54 C53 N17 Sn9 -176.4(5)
C52 C53 N17 Sn9 6.0(7)
C60 C59 N19 N20 1.9(10)
C58 C59 N19 N20 178.4(6)
C60 C59 N19 Sn10 -157.9(6)
C58 C59 N19 Sn10 18.7(7)
Sn8 S19 Ag1 S2 69.3(3)
Ag6 S19 Ag1 S2 -22.3(3)
Ag9 S19 Ag1 S2 -66.3(3)
Sn8 S19 Ag1 Ag2 148.68(4)
Ag6 S19 Ag1 Ag2 57.10(5)
Ag9 S19 Ag1 Ag2 13.11(14)
Sn8 S19 Ag1 Ag6 91.59(6)
Ag9 S19 Ag1 Ag6 -43.98(10)
Sn1 S2 Ag1 S19 -170.0(3)
Ag2 S2 Ag1 S19 87.6(3)
Sn1 S2 Ag1 Ag2 102.39(6)
Sn1 S2 Ag1 Ag6 170.30(3)
Ag2 S2 Ag1 Ag6 67.91(4)
Sn1 S2 Ag2 S9 158.13(7)
Ag1 S2 Ag2 S9 -110.96(8)
Sn1 S2 Ag2 S8 -39.05(7)
Ag1 S2 Ag2 S8 51.86(6)
Sn1 S2 Ag2 Ag1 -90.91(6)
Sn1 S2 Ag2 Ag3 32.00(6)
Ag1 S2 Ag2 Ag3 122.91(3)
Sn1 S2 Ag2 Ag7 -172.09(4)
Ag1 S2 Ag2 Ag7 -81.18(4)
Ag7 S9 Ag2 S2 39.64(10)
Sn3 S9 Ag2 S2 -63.22(10)
Ag4 S9 Ag2 S2 -162.55(8)
Ag7 S9 Ag2 S8 -124.57(5)
Sn3 S9 Ag2 S8 132.57(5)
Ag4 S9 Ag2 S8 33.24(5)
Ag7 S9 Ag2 Ag1 -40.61(6)
Sn3 S9 Ag2 Ag1 -143.47(4)
Ag4 S9 Ag2 Ag1 117.20(4)
Ag7 S9 Ag2 Ag3 165.66(3)
Sn3 S9 Ag2 Ag3 62.81(5)
Ag4 S9 Ag2 Ag3 -36.52(4)
Sn3 S9 Ag2 Ag7 -102.86(6)
Ag4 S9 Ag2 Ag7 157.81(5)
Ag5 S8 Ag2 S2 -97.09(7)
Sn2 S8 Ag2 S2 20.29(8)
Ag4 S8 Ag2 S2 157.73(5)
Ag5 S8 Ag2 S9 72.84(7)
Sn2 S8 Ag2 S9 -169.78(6)
Ag4 S8 Ag2 S9 -32.34(5)
Ag5 S8 Ag2 Ag1 -57.76(6)
Sn2 S8 Ag2 Ag1 59.62(5)
Ag4 S8 Ag2 Ag1 -162.94(4)
Ag5 S8 Ag2 Ag3 170.93(7)
Sn2 S8 Ag2 Ag3 -71.69(5)
Ag4 S8 Ag2 Ag3 65.75(3)
Ag5 S8 Ag2 Ag7 24.51(8)
Sn2 S8 Ag2 Ag7 141.88(4)
Ag4 S8 Ag2 Ag7 -80.67(4)
S19 Ag1 Ag2 S2 -165.39(7)
Ag6 Ag1 Ag2 S2 -122.54(5)
S19 Ag1 Ag2 S9 -32.02(8)
S2 Ag1 Ag2 S9 133.37(7)
Ag6 Ag1 Ag2 S9 10.83(6)
S19 Ag1 Ag2 S8 61.25(6)
S2 Ag1 Ag2 S8 -133.35(6)
Ag6 Ag1 Ag2 S8 104.11(4)
S19 Ag1 Ag2 Ag3 117.03(5)
S2 Ag1 Ag2 Ag3 -77.57(5)
Ag6 Ag1 Ag2 Ag3 159.89(3)
S19 Ag1 Ag2 Ag7 -61.94(5)
S2 Ag1 Ag2 Ag7 103.45(5)
Ag6 Ag1 Ag2 Ag7 -19.08(2)
Sn1 S1 Ag3 S5 167.79(6)
Sn2 S1 Ag3 S5 79.03(8)
Sn1 S1 Ag3 S4 -44.10(9)
Sn2 S1 Ag3 S4 -132.86(6)
Sn1 S1 Ag3 Ag2 31.34(6)
Sn2 S1 Ag3 Ag2 -57.43(5)
Sn1 S1 Ag3 Ag4 96.54(7)
Sn2 S1 Ag3 Ag4 7.78(8)
Sn4 S5 Ag3 S1 143.75(6)
Ag4 S5 Ag3 S1 -116.44(7)
Sn4 S5 Ag3 S4 -11.97(5)
Ag4 S5 Ag3 S4 87.84(5)
Sn4 S5 Ag3 Ag2 -85.90(5)
Ag4 S5 Ag3 Ag2 13.91(5)
Sn4 S5 Ag3 Ag4 -99.81(5)
Sn4 S4 Ag3 S1 -146.01(6)
Sn3 S4 Ag3 S1 134.59(7)
Sn4 S4 Ag3 S5 11.56(5)
Sn3 S4 Ag3 S5 -67.84(7)
Sn4 S4 Ag3 Ag2 128.02(4)
Sn3 S4 Ag3 Ag2 48.61(5)
Sn4 S4 Ag3 Ag4 61.21(3)
Sn3 S4 Ag3 Ag4 -18.20(6)
S2 Ag2 Ag3 S1 -39.56(6)
S9 Ag2 Ag3 S1 169.14(5)
S8 Ag2 Ag3 S1 73.07(5)
Ag1 Ag2 Ag3 S1 12.27(5)
Ag7 Ag2 Ag3 S1 -169.69(6)
S2 Ag2 Ag3 S5 174.06(6)
S9 Ag2 Ag3 S5 22.76(6)
S8 Ag2 Ag3 S5 -73.32(6)
Ag1 Ag2 Ag3 S5 -134.11(5)
Ag7 Ag2 Ag3 S5 43.93(7)
S2 Ag2 Ag3 S4 89.09(5)
S9 Ag2 Ag3 S4 -62.21(5)
S8 Ag2 Ag3 S4 -158.28(5)
Ag1 Ag2 Ag3 S4 140.92(4)
Ag7 Ag2 Ag3 S4 -41.04(6)
S2 Ag2 Ag3 Ag4 -174.51(4)
S9 Ag2 Ag3 Ag4 34.19(4)
S8 Ag2 Ag3 Ag4 -61.89(4)
Ag1 Ag2 Ag3 Ag4 -122.68(3)
Ag7 Ag2 Ag3 Ag4 55.36(5)
Sn4 S5 Ag4 S10 -113.74(9)
Ag3 S5 Ag4 S10 163.05(8)
Sn4 S5 Ag4 S9 24.44(9)
Ag3 S5 Ag4 S9 -58.78(7)
Sn4 S5 Ag4 S8 122.97(6)
Ag3 S5 Ag4 S8 39.76(5)
Sn4 S5 Ag4 Ag3 83.21(5)
Ag10 S10 Ag4 S5 -166.23(7)
Sn5 S10 Ag4 S5 -60.86(13)
Ag10 S10 Ag4 S9 46.58(6)
Sn5 S10 Ag4 S9 151.96(8)
Ag10 S10 Ag4 S8 -41.25(7)
Sn5 S10 Ag4 S8 64.13(8)
Ag10 S10 Ag4 Ag3 -29.99(16)
Sn5 S10 Ag4 Ag3 75.38(15)
Ag7 S9 Ag4 S5 117.34(12)
Sn3 S9 Ag4 S5 -19.92(9)
Ag2 S9 Ag4 S5 76.17(7)
Ag7 S9 Ag4 S10 -86.30(12)
Sn3 S9 Ag4 S10 136.44(6)
Ag2 S9 Ag4 S10 -127.47(5)
Ag7 S9 Ag4 S8 11.37(12)
Sn3 S9 Ag4 S8 -125.89(5)
Ag2 S9 Ag4 S8 -29.81(4)
Ag7 S9 Ag4 Ag3 74.78(12)
Sn3 S9 Ag4 Ag3 -62.48(5)
Ag2 S9 Ag4 Ag3 33.60(3)
Ag5 S8 Ag4 S5 151.06(7)
Sn2 S8 Ag4 S5 2.35(12)
Ag2 S8 Ag4 S5 -98.26(5)
Ag5 S8 Ag4 S10 1.31(8)
Sn2 S8 Ag4 S10 -147.41(11)
Ag2 S8 Ag4 S10 111.99(5)
Ag5 S8 Ag4 S9 -81.94(7)
Sn2 S8 Ag4 S9 129.34(11)
Ag2 S8 Ag4 S9 28.74(4)
Ag5 S8 Ag4 Ag3 -174.52(8)
Sn2 S8 Ag4 Ag3 36.76(9)
Ag2 S8 Ag4 Ag3 -63.84(3)
S1 Ag3 Ag4 S5 116.35(8)
S4 Ag3 Ag4 S5 -93.21(6)
Ag2 Ag3 Ag4 S5 -166.50(5)
S1 Ag3 Ag4 S10 -32.14(15)
S5 Ag3 Ag4 S10 -148.49(14)
S4 Ag3 Ag4 S10 118.30(13)
Ag2 Ag3 Ag4 S10 45.00(13)
S1 Ag3 Ag4 S9 -107.34(7)
S5 Ag3 Ag4 S9 136.31(6)
S4 Ag3 Ag4 S9 43.10(5)
Ag2 Ag3 Ag4 S9 -30.20(3)
S1 Ag3 Ag4 S8 -19.65(7)
S5 Ag3 Ag4 S8 -136.00(6)
S4 Ag3 Ag4 S8 130.80(6)
Ag2 Ag3 Ag4 S8 57.50(4)
Sn2 S8 Ag5 S20 -14.3(4)
Ag2 S8 Ag5 S20 104.4(4)
Ag4 S8 Ag5 S20 -173.7(3)
Sn2 S8 Ag5 Ag10 -171.23(6)
Ag2 S8 Ag5 Ag10 -52.53(6)
Ag4 S8 Ag5 Ag10 29.43(6)
Sn10 S20 Ag5 S8 141.8(3)
Ag9 S20 Ag5 S8 -93.3(4)
Sn10 S20 Ag5 Ag10 -61.38(5)
Ag9 S20 Ag5 Ag10 63.48(5)
Sn6 S12 Ag6 S19 156.52(6)
Ag7 S12 Ag6 S19 -112.30(8)
Sn6 S12 Ag6 S18 -34.49(8)
Ag7 S12 Ag6 S18 56.70(6)
Sn6 S12 Ag6 Ag7 -91.18(6)
Sn6 S12 Ag6 Ag8 31.20(6)
Ag7 S12 Ag6 Ag8 122.39(3)
Sn6 S12 Ag6 Ag1 -171.24(5)
Ag7 S12 Ag6 Ag1 -80.05(4)
Sn6 S12 Ag6 Ag9 28.06(15)
Ag7 S12 Ag6 Ag9 119.24(11)
Sn8 S19 Ag6 S12 -58.89(10)
Ag1 S19 Ag6 S12 43.58(9)
Ag9 S19 Ag6 S12 -160.08(7)
Sn8 S19 Ag6 S18 131.15(5)
Ag1 S19 Ag6 S18 -126.37(5)
Ag9 S19 Ag6 S18 29.96(5)
Sn8 S19 Ag6 Ag7 -137.16(4)
Ag1 S19 Ag6 Ag7 -34.68(6)
Ag9 S19 Ag6 Ag7 121.66(4)
Sn8 S19 Ag6 Ag8 65.92(5)
Ag1 S19 Ag6 Ag8 168.39(3)
Ag9 S19 Ag6 Ag8 -35.27(4)
Sn8 S19 Ag6 Ag1 -102.47(6)
Ag9 S19 Ag6 Ag1 156.34(5)
Sn8 S19 Ag6 Ag9 101.19(5)
Ag1 S19 Ag6 Ag9 -156.34(5)
Ag10 S18 Ag6 S12 -97.88(7)
Sn7 S18 Ag6 S12 14.83(8)
Ag9 S18 Ag6 S12 158.18(5)
Ag10 S18 Ag6 S19 75.20(7)
Sn7 S18 Ag6 S19 -172.09(6)
Ag9 S18 Ag6 S19 -28.74(5)
Ag10 S18 Ag6 Ag7 -56.65(5)
Sn7 S18 Ag6 Ag7 56.06(5)
Ag9 S18 Ag6 Ag7 -160.60(3)
Ag10 S18 Ag6 Ag8 173.31(7)
Sn7 S18 Ag6 Ag8 -73.97(5)
Ag9 S18 Ag6 Ag8 69.37(3)
Ag10 S18 Ag6 Ag1 26.78(8)
Sn7 S18 Ag6 Ag1 139.49(4)
Ag9 S18 Ag6 Ag1 -77.16(4)
Ag10 S18 Ag6 Ag9 103.94(6)
Sn7 S18 Ag6 Ag9 -143.35(7)
S19 Ag1 Ag6 S12 -154.37(6)
S2 Ag1 Ag6 S12 20.60(6)
Ag2 Ag1 Ag6 S12 70.05(4)
S2 Ag1 Ag6 S19 174.97(7)
Ag2 Ag1 Ag6 S19 -135.58(5)
S19 Ag1 Ag6 S18 73.98(6)
S2 Ag1 Ag6 S18 -111.05(6)
Ag2 Ag1 Ag6 S18 -61.60(5)
S19 Ag1 Ag6 Ag7 155.06(5)
S2 Ag1 Ag6 Ag7 -29.97(5)
Ag2 Ag1 Ag6 Ag7 19.49(2)
S19 Ag1 Ag6 Ag8 -23.25(6)
S2 Ag1 Ag6 Ag8 151.72(6)
Ag2 Ag1 Ag6 Ag8 -158.83(5)
S19 Ag1 Ag6 Ag9 18.95(5)
S2 Ag1 Ag6 Ag9 -166.08(5)
Ag2 Ag1 Ag6 Ag9 -116.63(2)
Sn3 S9 Ag7 S12 93.4(3)
Ag2 S9 Ag7 S12 -1.1(3)
Ag4 S9 Ag7 S12 -43.1(4)
Sn3 S9 Ag7 Ag6 156.24(4)
Ag2 S9 Ag7 Ag6 61.73(5)
Ag4 S9 Ag7 Ag6 19.77(14)
Sn3 S9 Ag7 Ag2 94.51(6)
Ag4 S9 Ag7 Ag2 -41.96(10)
Sn6 S12 Ag7 S9 172.7(3)
Ag6 S12 Ag7 S9 69.1(3)
Sn6 S12 Ag7 Ag6 103.51(6)
Sn6 S12 Ag7 Ag2 171.63(3)
Ag6 S12 Ag7 Ag2 68.12(4)
S12 Ag6 Ag7 S9 -168.59(7)
S19 Ag6 Ag7 S9 -39.21(8)
S18 Ag6 Ag7 S9 60.29(6)
Ag8 Ag6 Ag7 S9 114.04(5)
Ag1 Ag6 Ag7 S9 -64.97(5)
Ag9 Ag6 Ag7 S9 37.09(6)
S19 Ag6 Ag7 S12 129.38(7)
S18 Ag6 Ag7 S12 -131.12(6)
Ag8 Ag6 Ag7 S12 -77.37(5)
Ag1 Ag6 Ag7 S12 103.62(5)
Ag9 Ag6 Ag7 S12 -154.32(6)
S12 Ag6 Ag7 Ag2 -122.59(5)
S19 Ag6 Ag7 Ag2 6.79(6)
S18 Ag6 Ag7 Ag2 106.29(4)
Ag8 Ag6 Ag7 Ag2 160.04(3)
Ag1 Ag6 Ag7 Ag2 -18.97(2)
Ag9 Ag6 Ag7 Ag2 83.09(3)
S2 Ag2 Ag7 S9 -157.76(6)
S8 Ag2 Ag7 S9 74.04(6)
Ag1 Ag2 Ag7 S9 150.78(5)
Ag3 Ag2 Ag7 S9 -27.57(6)
S2 Ag2 Ag7 S12 22.01(6)
S9 Ag2 Ag7 S12 179.77(7)
S8 Ag2 Ag7 S12 -106.19(6)
Ag1 Ag2 Ag7 S12 -29.45(5)
Ag3 Ag2 Ag7 S12 152.20(6)
S2 Ag2 Ag7 Ag6 71.22(4)
S9 Ag2 Ag7 Ag6 -131.02(5)
S8 Ag2 Ag7 Ag6 -56.98(5)
Ag1 Ag2 Ag7 Ag6 19.76(2)
Ag3 Ag2 Ag7 Ag6 -158.58(5)
Sn6 S11 Ag8 S15 171.88(7)
Sn7 S11 Ag8 S15 85.79(9)
Sn6 S11 Ag8 S14 -47.13(8)
Sn7 S11 Ag8 S14 -133.22(6)
Sn6 S11 Ag8 Ag6 26.47(6)
Sn7 S11 Ag8 Ag6 -59.61(5)
Sn6 S11 Ag8 Ag9 88.03(9)
Sn7 S11 Ag8 Ag9 1.94(9)
Sn9 S15 Ag8 S11 132.85(8)
Ag9 S15 Ag8 S11 -124.79(8)
Sn9 S15 Ag8 S14 -14.93(5)
Ag9 S15 Ag8 S14 87.42(5)
Sn9 S15 Ag8 Ag6 -84.86(5)
Ag9 S15 Ag8 Ag6 17.50(5)
Sn9 S15 Ag8 Ag9 -102.36(6)
Sn8 S14 Ag8 S11 136.69(7)
Sn9 S14 Ag8 S11 -142.53(5)
Sn8 S14 Ag8 S15 -66.56(7)
Sn9 S14 Ag8 S15 14.22(5)
Sn8 S14 Ag8 Ag6 48.13(6)
Sn9 S14 Ag8 Ag6 128.91(4)
Sn8 S14 Ag8 Ag9 -16.94(6)
Sn9 S14 Ag8 Ag9 63.84(4)
S12 Ag6 Ag8 S11 -36.11(6)
S19 Ag6 Ag8 S11 174.98(6)
S18 Ag6 Ag8 S11 78.30(6)
Ag7 Ag6 Ag8 S11 14.92(5)
Ag1 Ag6 Ag8 S11 -167.06(6)
Ag9 Ag6 Ag8 S11 142.62(5)
S12 Ag6 Ag8 S15 166.71(6)
S19 Ag6 Ag8 S15 17.81(6)
S18 Ag6 Ag8 S15 -78.88(6)
Ag7 Ag6 Ag8 S15 -142.26(5)
Ag1 Ag6 Ag8 S15 35.76(7)
Ag9 Ag6 Ag8 S15 -14.56(5)
S12 Ag6 Ag8 S14 85.02(5)
S19 Ag6 Ag8 S14 -63.89(5)
S18 Ag6 Ag8 S14 -160.57(5)
Ag7 Ag6 Ag8 S14 136.05(4)
Ag1 Ag6 Ag8 S14 -45.93(6)
Ag9 Ag6 Ag8 S14 -96.25(4)
S12 Ag6 Ag8 Ag9 -178.73(4)
S19 Ag6 Ag8 Ag9 32.37(4)
S18 Ag6 Ag8 Ag9 -64.32(4)
Ag7 Ag6 Ag8 Ag9 -127.70(3)
Ag1 Ag6 Ag8 Ag9 50.32(5)
Sn9 S15 Ag9 S20 -122.84(8)
Ag8 S15 Ag9 S20 153.15(7)
Sn9 S15 Ag9 S19 19.13(9)
Ag8 S15 Ag9 S19 -64.89(7)
Sn9 S15 Ag9 S18 120.33(6)
Ag8 S15 Ag9 S18 36.31(5)
Sn9 S15 Ag9 Ag8 84.01(6)
Sn9 S15 Ag9 Ag6 69.08(6)
Ag8 S15 Ag9 Ag6 -14.93(5)
Ag5 S20 Ag9 S15 -167.05(7)
Sn10 S20 Ag9 S15 -62.37(11)
Ag5 S20 Ag9 S19 42.80(6)
Sn10 S20 Ag9 S19 147.48(7)
Ag5 S20 Ag9 S18 -49.16(6)
Sn10 S20 Ag9 S18 55.51(8)
Ag5 S20 Ag9 Ag8 -57.84(13)
Sn10 S20 Ag9 Ag8 46.83(15)
Ag5 S20 Ag9 Ag6 0.28(6)
Sn10 S20 Ag9 Ag6 104.96(7)
Sn8 S19 Ag9 S15 -13.37(9)
Ag1 S19 Ag9 S15 122.49(11)
Ag6 S19 Ag9 S15 79.01(7)
Sn8 S19 Ag9 S20 142.30(6)
Ag1 S19 Ag9 S20 -81.83(12)
Ag6 S19 Ag9 S20 -125.32(5)
Sn8 S19 Ag9 S18 -119.26(5)
Ag1 S19 Ag9 S18 16.60(12)
Ag6 S19 Ag9 S18 -26.89(5)
Sn8 S19 Ag9 Ag8 -59.78(5)
Ag1 S19 Ag9 Ag8 76.08(11)
Ag6 S19 Ag9 Ag8 32.59(3)
Sn8 S19 Ag9 Ag6 -92.37(5)
Ag1 S19 Ag9 Ag6 43.49(10)
Ag10 S18 Ag9 S15 154.30(7)
Sn7 S18 Ag9 S15 -2.79(14)
Ag6 S18 Ag9 S15 -101.21(5)
Ag10 S18 Ag9 S20 11.39(7)
Sn7 S18 Ag9 S20 -145.70(12)
Ag6 S18 Ag9 S20 115.88(5)
Ag10 S18 Ag9 S19 -78.15(7)
Sn7 S18 Ag9 S19 124.76(12)
Ag6 S18 Ag9 S19 26.34(4)
Ag10 S18 Ag9 Ag8 -172.44(8)
Sn7 S18 Ag9 Ag8 30.47(11)
Ag6 S18 Ag9 Ag8 -67.95(3)
Ag10 S18 Ag9 Ag6 -104.49(7)
Sn7 S18 Ag9 Ag6 98.42(13)
S11 Ag8 Ag9 S15 125.08(9)
S14 Ag8 Ag9 S15 -91.61(6)
Ag6 Ag8 Ag9 S15 -162.37(5)
S11 Ag8 Ag9 S20 -2.56(14)
S15 Ag8 Ag9 S20 -127.64(12)
S14 Ag8 Ag9 S20 140.75(11)
Ag6 Ag8 Ag9 S20 69.99(11)
S11 Ag8 Ag9 S19 -102.13(8)
S15 Ag8 Ag9 S19 132.79(6)
S14 Ag8 Ag9 S19 41.17(5)
Ag6 Ag8 Ag9 S19 -29.59(3)
S11 Ag8 Ag9 S18 -12.54(8)
S15 Ag8 Ag9 S18 -137.62(7)
S14 Ag8 Ag9 S18 130.76(6)
Ag6 Ag8 Ag9 S18 60.00(4)
S11 Ag8 Ag9 Ag6 -72.55(7)
S15 Ag8 Ag9 Ag6 162.37(5)
S14 Ag8 Ag9 Ag6 70.76(4)
S12 Ag6 Ag9 S15 18.14(13)
S19 Ag6 Ag9 S15 -124.46(6)
S18 Ag6 Ag9 S15 91.79(6)
Ag7 Ag6 Ag9 S15 119.99(5)
Ag8 Ag6 Ag9 S15 14.54(4)
Ag1 Ag6 Ag9 S15 -142.56(5)
S12 Ag6 Ag9 S20 -153.09(12)
S19 Ag6 Ag9 S20 64.32(6)
S18 Ag6 Ag9 S20 -79.44(6)
Ag7 Ag6 Ag9 S20 -51.24(5)
Ag8 Ag6 Ag9 S20 -156.69(5)
Ag1 Ag6 Ag9 S20 46.21(5)
S12 Ag6 Ag9 S19 142.59(13)
S18 Ag6 Ag9 S19 -143.76(6)
Ag7 Ag6 Ag9 S19 -115.56(5)
Ag8 Ag6 Ag9 S19 139.00(5)
Ag1 Ag6 Ag9 S19 -18.10(4)
S12 Ag6 Ag9 S18 -73.65(13)
S19 Ag6 Ag9 S18 143.76(6)
Ag7 Ag6 Ag9 S18 28.20(5)
Ag8 Ag6 Ag9 S18 -77.25(5)
Ag1 Ag6 Ag9 S18 125.65(5)
S12 Ag6 Ag9 Ag8 3.60(12)
S19 Ag6 Ag9 Ag8 -139.00(5)
S18 Ag6 Ag9 Ag8 77.25(5)
Ag7 Ag6 Ag9 Ag8 105.45(3)
Ag1 Ag6 Ag9 Ag8 -157.10(2)
Sn7 S18 Ag10 S10 0.0(3)
Ag6 S18 Ag10 S10 114.7(3)
Ag9 S18 Ag10 S10 -166.6(2)
Sn7 S18 Ag10 Ag5 -170.91(5)
Ag6 S18 Ag10 Ag5 -56.24(5)
Ag9 S18 Ag10 Ag5 22.48(6)
Sn5 S10 Ag10 S18 126.1(3)
Ag4 S10 Ag10 S18 -110.0(3)
Sn5 S10 Ag10 Ag5 -63.00(5)
Ag4 S10 Ag10 Ag5 60.92(5)
S8 Ag5 Ag10 S18 122.73(6)
S20 Ag5 Ag10 S18 -53.34(6)
S8 Ag5 Ag10 S10 -55.19(6)
S20 Ag5 Ag10 S10 128.75(6)
C2 C1 Sn1 S2 -6.2(5)
C4 C1 Sn1 S2 113.9(4)
C3 C1 Sn1 S2 -128.2(5)
C2 C1 Sn1 S1 -159.4(4)
C4 C1 Sn1 S1 -39.2(5)
C3 C1 Sn1 S1 78.7(5)
C2 C1 Sn1 N1 -82.2(4)
C4 C1 Sn1 N1 37.9(4)
C3 C1 Sn1 N1 155.9(6)
C2 C1 Sn1 S3 105.0(4)
C4 C1 Sn1 S3 -134.8(4)
C3 C1 Sn1 S3 -16.9(6)
Ag1 S2 Sn1 C1 119.2(2)
Ag2 S2 Sn1 C1 -167.5(2)
Ag1 S2 Sn1 S1 -88.13(6)
Ag2 S2 Sn1 S1 -14.85(8)
Ag1 S2 Sn1 N1 -173.77(14)
Ag2 S2 Sn1 N1 -100.50(14)
Ag1 S2 Sn1 S3 6.21(6)
Ag2 S2 Sn1 S3 79.49(6)
Ag3 S1 Sn1 C1 141.52(19)
Sn2 S1 Sn1 C1 -121.95(19)
Ag3 S1 Sn1 S2 -14.49(8)
Sn2 S1 Sn1 S2 82.04(6)
Ag3 S1 Sn1 N1 73.53(14)
Sn2 S1 Sn1 N1 170.06(14)
Ag3 S1 Sn1 S3 -114.56(6)
Sn2 S1 Sn1 S3 -18.03(5)
C5 N1 Sn1 C1 -33.6(5)
N2 N1 Sn1 C1 166.4(6)
C5 N1 Sn1 S2 -161.6(5)
N2 N1 Sn1 S2 38.3(6)
C5 N1 Sn1 S1 82.7(5)
N2 N1 Sn1 S1 -77.4(6)
Sn2 S3 Sn1 C1 133.4(2)
Sn2 S3 Sn1 S2 -96.59(6)
Sn2 S3 Sn1 S1 19.40(5)
C8 C7 Sn2 N3 -153.6(6)
C9 C7 Sn2 N3 83.8(5)
C10 C7 Sn2 N3 -34.9(5)
C8 C7 Sn2 S8 -65.1(6)
C9 C7 Sn2 S8 172.2(4)
C10 C7 Sn2 S8 53.5(5)
C8 C7 Sn2 S3 133.2(5)
C9 C7 Sn2 S3 10.6(6)
C10 C7 Sn2 S3 -108.1(5)
C8 C7 Sn2 S1 36.0(6)
C9 C7 Sn2 S1 -86.6(5)
C10 C7 Sn2 S1 154.7(5)
C11 N3 Sn2 C7 30.0(5)
N4 N3 Sn2 C7 -164.0(5)
C11 N3 Sn2 S8 -83.3(4)
N4 N3 Sn2 S8 82.6(5)
C11 N3 Sn2 S3 161.6(4)
N4 N3 Sn2 S3 -32.4(5)
C11 N3 Sn2 S1 89.6(8)
N4 N3 Sn2 S1 -104.5(7)
Ag5 S8 Sn2 C7 -86.7(2)
Ag2 S8 Sn2 C7 150.8(2)
Ag4 S8 Sn2 C7 62.8(2)
Ag5 S8 Sn2 N3 -11.31(14)
Ag2 S8 Sn2 N3 -133.90(14)
Ag4 S8 Sn2 N3 138.14(16)
Ag5 S8 Sn2 S3 77.60(8)
Ag2 S8 Sn2 S3 -44.98(8)
Ag4 S8 Sn2 S3 -132.95(10)
Ag5 S8 Sn2 S1 170.05(7)
Ag2 S8 Sn2 S1 47.46(7)
Ag4 S8 Sn2 S1 -40.51(11)
Sn1 S3 Sn2 C7 -120.1(2)
Sn1 S3 Sn2 N3 172.31(12)
Sn1 S3 Sn2 S8 78.50(6)
Sn1 S3 Sn2 S1 -18.12(5)
Sn1 S1 Sn2 C7 148.5(2)
Ag3 S1 Sn2 C7 -104.3(2)
Sn1 S1 Sn2 N3 91.0(7)
Ag3 S1 Sn2 N3 -161.8(7)
Sn1 S1 Sn2 S8 -96.15(6)
Ag3 S1 Sn2 S8 11.04(7)
Sn1 S1 Sn2 S3 19.19(5)
Ag3 S1 Sn2 S3 126.38(6)
C14 C13 Sn3 S9 170.4(4)
C15 C13 Sn3 S9 -68.2(5)
C16 C13 Sn3 S9 51.5(4)
C14 C13 Sn3 S6 20.2(5)
C15 C13 Sn3 S6 141.5(4)
C16 C13 Sn3 S6 -98.7(4)
C14 C13 Sn3 N5 87.6(4)
C15 C13 Sn3 N5 -151.0(5)
C16 C13 Sn3 N5 -31.3(4)
C14 C13 Sn3 S4 -78.7(4)
C15 C13 Sn3 S4 42.6(5)
C16 C13 Sn3 S4 162.4(4)
Ag7 S9 Sn3 C13 7.4(2)
Ag2 S9 Sn3 C13 84.18(19)
Ag4 S9 Sn3 C13 164.58(19)
Ag7 S9 Sn3 S6 161.31(6)
Ag2 S9 Sn3 S6 -121.96(6)
Ag4 S9 Sn3 S6 -41.56(7)
Ag7 S9 Sn3 N5 79.82(13)
Ag2 S9 Sn3 N5 156.55(12)
Ag4 S9 Sn3 N5 -123.05(12)
Ag7 S9 Sn3 S4 -103.90(6)
Ag2 S9 Sn3 S4 -27.17(6)
Ag4 S9 Sn3 S4 53.22(6)
Sn4 S6 Sn3 C13 -119.1(2)
Sn4 S6 Sn3 S9 87.63(6)
Sn4 S6 Sn3 N5 177.12(13)
Sn4 S6 Sn3 S4 -14.28(6)
C17 N5 Sn3 C13 20.1(4)
N6 N5 Sn3 C13 -166.0(5)
C17 N5 Sn3 S9 -101.9(4)
N6 N5 Sn3 S9 72.0(4)
C17 N5 Sn3 S6 148.6(4)
N6 N5 Sn3 S6 -37.5(4)
C17 N5 Sn3 S4 93.5(6)
N6 N5 Sn3 S4 -92.6(7)
Sn4 S4 Sn3 C13 138.00(17)
Ag3 S4 Sn3 C13 -145.60(17)
Sn4 S4 Sn3 S9 -96.44(5)
Ag3 S4 Sn3 S9 -20.03(7)
Sn4 S4 Sn3 S6 13.74(5)
Ag3 S4 Sn3 S6 90.15(7)
Sn4 S4 Sn3 N5 67.9(5)
Ag3 S4 Sn3 N5 144.3(5)
C21 C19 Sn4 N7 157.2(5)
C20 C19 Sn4 N7 -80.4(5)
C22 C19 Sn4 N7 37.3(4)
C21 C19 Sn4 S5 80.9(5)
C20 C19 Sn4 S5 -156.8(4)
C22 C19 Sn4 S5 -39.0(4)
C21 C19 Sn4 S6 -128.4(4)
C20 C19 Sn4 S6 -6.0(5)
C22 C19 Sn4 S6 111.7(4)
C21 C19 Sn4 S4 -27.3(5)
C20 C19 Sn4 S4 95.0(5)
C22 C19 Sn4 S4 -147.2(3)
C23 N7 Sn4 C19 -36.4(4)
N8 N7 Sn4 C19 174.8(5)
C23 N7 Sn4 S5 79.7(4)
N8 N7 Sn4 S5 -69.1(5)
C23 N7 Sn4 S6 -160.6(4)
N8 N7 Sn4 S6 50.6(5)
Ag4 S5 Sn4 C19 -176.33(19)
Ag3 S5 Sn4 C19 -99.18(19)
Ag4 S5 Sn4 N7 113.67(14)
Ag3 S5 Sn4 N7 -169.18(13)
Ag4 S5 Sn4 S6 32.30(8)
Ag3 S5 Sn4 S6 109.44(6)
Ag4 S5 Sn4 S4 -64.22(7)
Ag3 S5 Sn4 S4 12.92(6)
Sn3 S6 Sn4 C19 123.6(2)
Sn3 S6 Sn4 N7 -167.99(13)
Sn3 S6 Sn4 S5 -87.30(7)
Sn3 S6 Sn4 S4 14.31(6)
Sn3 S4 Sn4 C19 -136.51(18)
Ag3 S4 Sn4 C19 105.29(18)
Sn3 S4 Sn4 S5 105.83(5)
Ag3 S4 Sn4 S5 -12.37(6)
Sn3 S4 Sn4 S6 -13.76(5)
Ag3 S4 Sn4 S6 -131.95(5)
C27 C25 Sn5 N9 -89.8(5)
C26 C25 Sn5 N9 149.3(5)
C28 C25 Sn5 N9 28.0(5)
C27 C25 Sn5 S10 -168.5(4)
C26 C25 Sn5 S10 70.7(5)
C28 C25 Sn5 S10 -50.7(6)
C27 C25 Sn5 S7 -13.4(6)
C26 C25 Sn5 S7 -134.2(5)
C28 C25 Sn5 S7 104.4(5)
C27 C25 Sn5 S17 87.2(5)
C26 C25 Sn5 S17 -33.6(5)
C28 C25 Sn5 S17 -155.0(5)
C29 N9 Sn5 C25 -23.3(5)
N10 N9 Sn5 C25 169.1(6)
C29 N9 Sn5 S10 94.6(5)
N10 N9 Sn5 S10 -72.9(5)
C29 N9 Sn5 S7 -142.4(5)
N10 N9 Sn5 S7 50.0(5)
Ag10 S10 Sn5 C25 -148.3(2)
Ag4 S10 Sn5 C25 102.0(2)
Ag10 S10 Sn5 N9 139.57(16)
Ag4 S10 Sn5 N9 29.80(17)
Ag10 S10 Sn5 S7 58.15(8)
Ag4 S10 Sn5 S7 -51.63(10)
Ag10 S10 Sn5 S17 -37.64(6)
Ag4 S10 Sn5 S17 -147.42(7)
Sn10 S7 Sn5 C25 113.6(2)
Sn10 S7 Sn5 N9 -175.30(15)
Sn10 S7 Sn5 S10 -92.97(7)
Sn10 S7 Sn5 S17 4.66(6)
Sn10 S17 Sn5 C25 -123.3(2)
Sn10 S17 Sn5 S10 117.82(6)
Sn10 S17 Sn5 S7 -4.88(6)
C33B C31 Sn6 S12 -69.4(9)
C32A C31 Sn6 S12 -129.5(10)
C34A C31 Sn6 S12 98.8(9)
C34B C31 Sn6 S12 63.1(10)
C32B C31 Sn6 S12 172.4(6)
C33A C31 Sn6 S12 -14.9(7)
C33B C31 Sn6 N11 -149.2(10)
C32A C31 Sn6 N11 150.8(10)
C34A C31 Sn6 N11 19.1(8)
C34B C31 Sn6 N11 -16.6(10)
C32B C31 Sn6 N11 92.6(7)
C33A C31 Sn6 N11 -94.7(7)
C33B C31 Sn6 S11 131.6(9)
C32A C31 Sn6 S11 71.5(10)
C34A C31 Sn6 S11 -60.2(9)
C34B C31 Sn6 S11 -95.9(10)
C32B C31 Sn6 S11 13.4(7)
C33A C31 Sn6 S11 -173.9(6)
C33B C31 Sn6 S13 37.1(9)
C32A C31 Sn6 S13 -22.9(10)
C34A C31 Sn6 S13 -154.6(8)
C34B C31 Sn6 S13 169.7(10)
C32B C31 Sn6 S13 -81.1(7)
C33A C31 Sn6 S13 91.6(6)
Ag7 S12 Sn6 C31 108.5(2)
Ag6 S12 Sn6 C31 -177.0(2)
Ag7 S12 Sn6 N11 -179.52(15)
Ag6 S12 Sn6 N11 -105.01(16)
Ag7 S12 Sn6 S11 -91.92(7)
Ag6 S12 Sn6 S11 -17.42(8)
Ag7 S12 Sn6 S13 2.29(6)
Ag6 S12 Sn6 S13 76.80(6)
C35 N11 Sn6 C31 -2.9(6)
N12B N11 Sn6 C31 161.5(10)
N12A N11 Sn6 C31 -157.6(10)
C35 N11 Sn6 S12 -125.8(5)
N12B N11 Sn6 S12 38.6(9)
N12A N11 Sn6 S12 79.5(10)
C35 N11 Sn6 S11 117.9(5)
N12B N11 Sn6 S11 -77.7(9)
N12A N11 Sn6 S11 -36.8(10)
Ag8 S11 Sn6 C31 150.9(2)
Sn7 S11 Sn6 C31 -119.0(2)
Ag8 S11 Sn6 S12 -9.24(9)
Sn7 S11 Sn6 S12 80.86(6)
Ag8 S11 Sn6 N11 79.07(14)
Sn7 S11 Sn6 N11 169.17(14)
Ag8 S11 Sn6 S13 -109.41(7)
Sn7 S11 Sn6 S13 -19.31(5)
Sn7 S13 Sn6 C31 140.4(2)
Sn7 S13 Sn6 S12 -95.53(6)
Sn7 S13 Sn6 S11 21.01(5)
C40 C37 Sn7 N13 -30.8(4)
C38 C37 Sn7 N13 89.3(5)
C39 C37 Sn7 N13 -149.8(5)
C40 C37 Sn7 S13 -102.3(4)
C38 C37 Sn7 S13 17.8(6)
C39 C37 Sn7 S13 138.7(4)
C40 C37 Sn7 S18 59.2(5)
C38 C37 Sn7 S18 179.3(5)
C39 C37 Sn7 S18 -59.7(5)
C40 C37 Sn7 S11 160.3(4)
C38 C37 Sn7 S11 -79.6(5)
C39 C37 Sn7 S11 41.3(5)
C41 N13 Sn7 C37 22.2(4)
N14 N13 Sn7 C37 -165.7(5)
C41 N13 Sn7 S13 156.4(4)
N14 N13 Sn7 S13 -31.5(4)
C41 N13 Sn7 S18 -87.1(4)
N14 N13 Sn7 S18 84.9(5)
C41 N13 Sn7 S11 88.9(8)
N14 N13 Sn7 S11 -99.0(8)
Sn6 S13 Sn7 C37 -121.5(2)
Sn6 S13 Sn7 N13 171.38(13)
Sn6 S13 Sn7 S18 78.00(6)
Sn6 S13 Sn7 S11 -19.61(5)
Ag10 S18 Sn7 C37 -91.2(2)
Ag6 S18 Sn7 C37 153.8(2)
Ag9 S18 Sn7 C37 66.3(2)
Ag10 S18 Sn7 N13 -14.58(14)
Ag6 S18 Sn7 N13 -129.60(14)
Ag9 S18 Sn7 N13 142.88(17)
Ag10 S18 Sn7 S13 73.32(8)
Ag6 S18 Sn7 S13 -41.70(8)
Ag9 S18 Sn7 S13 -129.22(12)
Ag10 S18 Sn7 S11 166.25(6)
Ag6 S18 Sn7 S11 51.23(7)
Ag9 S18 Sn7 S11 -36.29(13)
Sn6 S11 Sn7 C37 152.25(19)
Ag8 S11 Sn7 C37 -101.02(19)
Sn6 S11 Sn7 N13 87.8(7)
Ag8 S11 Sn7 N13 -165.5(7)
Sn6 S11 Sn7 S13 20.65(5)
Ag8 S11 Sn7 S13 127.38(6)
Sn6 S11 Sn7 S18 -96.19(6)
Ag8 S11 Sn7 S18 10.54(6)
C44 C43 Sn8 N15 -145.9(5)
C45 C43 Sn8 N15 93.6(4)
C46 C43 Sn8 N15 -24.4(4)
C44 C43 Sn8 S19 -67.7(5)
C45 C43 Sn8 S19 171.8(3)
C46 C43 Sn8 S19 53.9(5)
C44 C43 Sn8 S16 138.7(4)
C45 C43 Sn8 S16 18.1(5)
C46 C43 Sn8 S16 -99.8(4)
C44 C43 Sn8 S14 41.4(4)
C45 C43 Sn8 S14 -79.1(4)
C46 C43 Sn8 S14 163.0(4)
C47 N15 Sn8 C43 15.4(4)
N16 N15 Sn8 C43 -174.6(5)
C47 N15 Sn8 S19 -109.7(4)
N16 N15 Sn8 S19 60.3(4)
C47 N15 Sn8 S16 140.8(4)
N16 N15 Sn8 S16 -49.2(4)
Ag1 S19 Sn8 C43 2.6(2)
Ag6 S19 Sn8 C43 79.5(2)
Ag9 S19 Sn8 C43 158.8(2)
Ag1 S19 Sn8 N15 74.24(13)
Ag6 S19 Sn8 N15 151.13(13)
Ag9 S19 Sn8 N15 -129.66(13)
Ag1 S19 Sn8 S16 159.39(5)
Ag6 S19 Sn8 S16 -123.72(5)
Ag9 S19 Sn8 S16 -44.51(7)
Ag1 S19 Sn8 S14 -106.33(6)
Ag6 S19 Sn8 S14 -29.44(6)
Ag9 S19 Sn8 S14 49.77(6)
Sn9 S16 Sn8 C43 -115.3(2)
Sn9 S16 Sn8 N15 174.69(13)
Sn9 S16 Sn8 S19 87.86(6)
Sn9 S16 Sn8 S14 -13.09(6)
Sn9 S14 Sn8 C43 136.18(17)
Ag8 S14 Sn8 C43 -144.97(17)
Sn9 S14 Sn8 S19 -97.13(5)
Ag8 S14 Sn8 S19 -18.28(8)
Sn9 S14 Sn8 S16 12.61(6)
Ag8 S14 Sn8 S16 91.46(7)
C51 C49 Sn9 S15 142.9(4)
C50 C49 Sn9 S15 23.3(5)
C52 C49 Sn9 S15 -96.7(5)
C51 C49 Sn9 N17 -143.7(6)
C50 C49 Sn9 N17 96.6(5)
C52 C49 Sn9 N17 -23.3(5)
C51 C49 Sn9 S16 -56.6(6)
C50 C49 Sn9 S16 -176.2(4)
C52 C49 Sn9 S16 63.8(5)
C51 C49 Sn9 S14 39.6(5)
C50 C49 Sn9 S14 -80.0(5)
C52 C49 Sn9 S14 160.0(5)
Ag9 S15 Sn9 C49 -165.1(2)
Ag8 S15 Sn9 C49 -88.5(2)
Ag9 S15 Sn9 N17 126.51(14)
Ag8 S15 Sn9 N17 -156.96(14)
Ag9 S15 Sn9 S16 34.15(8)
Ag8 S15 Sn9 S16 110.68(6)
Ag9 S15 Sn9 S14 -60.79(7)
Ag8 S15 Sn9 S14 15.75(6)
C53 N17 Sn9 C49 10.8(5)
N18 N17 Sn9 C49 -163.6(6)
C53 N17 Sn9 S15 134.6(5)
N18 N17 Sn9 S15 -39.8(5)
C53 N17 Sn9 S16 -108.0(5)
N18 N17 Sn9 S16 77.6(5)
Sn8 S16 Sn9 C49 113.6(2)
Sn8 S16 Sn9 S15 -85.34(7)
Sn8 S16 Sn9 N17 -171.06(14)
Sn8 S16 Sn9 S14 13.07(6)
Sn8 S14 Sn9 C49 -132.4(2)
Ag8 S14 Sn9 C49 106.8(2)
Sn8 S14 Sn9 S15 105.36(6)
Ag8 S14 Sn9 S15 -15.41(6)
Sn8 S14 Sn9 S16 -12.75(6)
Ag8 S14 Sn9 S16 -133.51(5)
C58 C55 Sn10 S20 -45.0(5)
C57 C55 Sn10 S20 76.1(5)
C56 C55 Sn10 S20 -163.9(4)
C58 C55 Sn10 S17 110.2(4)
C57 C55 Sn10 S17 -128.8(4)
C56 C55 Sn10 S17 -8.8(5)
C58 C55 Sn10 N19 32.3(4)
C57 C55 Sn10 N19 153.4(5)
C56 C55 Sn10 N19 -86.6(5)
C58 C55 Sn10 S7 -148.5(4)
C57 C55 Sn10 S7 -27.5(5)
C56 C55 Sn10 S7 92.5(5)
Ag5 S20 Sn10 C55 -147.4(2)
Ag9 S20 Sn10 C55 105.9(2)
Ag5 S20 Sn10 S17 59.19(8)
Ag9 S20 Sn10 S17 -47.51(10)
Ag5 S20 Sn10 N19 142.33(13)
Ag9 S20 Sn10 N19 35.62(14)
Ag5 S20 Sn10 S7 -37.54(6)
Ag9 S20 Sn10 S7 -144.24(7)
Sn5 S17 Sn10 C55 113.6(2)
Sn5 S17 Sn10 S20 -93.43(6)
Sn5 S17 Sn10 N19 -176.00(13)
Sn5 S17 Sn10 S7 4.67(6)
C59 N19 Sn10 C55 -30.2(4)
N20 N19 Sn10 C55 171.9(5)
C59 N19 Sn10 S20 87.2(4)
N20 N19 Sn10 S20 -70.6(5)
C59 N19 Sn10 S17 -149.3(4)
N20 N19 Sn10 S17 52.8(5)
Sn5 S7 Sn10 C55 -123.70(19)
Sn5 S7 Sn10 S20 118.57(6)
Sn5 S7 Sn10 S17 -4.94(6)
Cl8 C64A Cl7 C64B 14(4)
Cl8 C64B Cl7 C64A -13(4)
Cl7 C64A Cl8 C64B -14(4)
Cl7 C64B Cl8 C64A 13(4)
